data_4303228
loop_
_publ_author_name
'Prabhuodeyara M. Gurubasavaraj'
'Kotohiro Nomura'

_publ_contact_author_email nomurak@ms.naist.jp
_publ_contact_author_fax +81-743-72-6049
_publ_contact_author_name 'Kotohiro NOMURA'
_publ_contact_author_phone +81-743-72-6041
_publ_section_title
;
Synthesis and Structural Analysis of Titanatranes Bearing Terminal
Substituted Aryloxo Ligands of the type
[Ti(OAr){(O-2,4-Me2C6H2-6-CH2)2(OCH2CH2)N}]n (n= 1, 2): Effect of Aryloxo
Substituents in the Ethylene Polymerization
;
_journal_name_full 'Inorganic Chemistry'
_journal_page_first 9491
_journal_page_last 9500
_journal_paper_doi 10.1021/ic9008398
_journal_volume 48
_journal_year 2009
_chemical_formula_moiety '2(C52 H48 F10 N2 O8 Ti2), 4(C7 H8), C3 '
_chemical_formula_sum 'C135 H128 F20 N4 O16 Ti4'
_chemical_formula_weight 2634.08
_space_group_IT_number 14
_symmetry_cell_setting monoclinic
_symmetry_Int_Tables_number 14
_symmetry_space_group_name_Hall '-P 2yn'
_symmetry_space_group_name_H-M 'P 1 21/n 1'
_cell_angle_alpha 90.0000
_cell_angle_beta 94.8210(13)
_cell_angle_gamma 90.0000
_cell_formula_units_Z 2
_cell_length_a 14.4822(6)
_cell_length_b 25.7823(8)
_cell_length_c 16.9356(6)
_cell_measurement_reflns_used 26910
_cell_measurement_temperature 193.1
_cell_measurement_theta_max 25.3
_cell_measurement_theta_min 3.0
_cell_volume 6301.1(4)
_computing_cell_refinement PROCESS-AUTO
_computing_data_collection PROCESS-AUTO
_computing_data_reduction CrystalStructure
_computing_publication_material 'CrystalStructure 3.8'
_computing_structure_refinement CRYSTALS
_computing_structure_solution SIR92
_diffrn_detector_area_resol_mean 10.00
_diffrn_measured_fraction_theta_full 0.996
_diffrn_measured_fraction_theta_max 0.996
_diffrn_measurement_device_type 'Rigaku RAXIS-RAPID'
_diffrn_measurement_method \w
_diffrn_radiation_type 'Mo K\a'
_diffrn_radiation_wavelength 0.71075
_diffrn_reflns_av_R_equivalents 0.071
_diffrn_reflns_limit_h_max 17
_diffrn_reflns_limit_h_min -17
_diffrn_reflns_limit_k_max 31
_diffrn_reflns_limit_k_min -31
_diffrn_reflns_limit_l_max 20
_diffrn_reflns_limit_l_min -20
_diffrn_reflns_number 51321
_diffrn_reflns_theta_full 25.35
_diffrn_reflns_theta_max 25.35
_exptl_absorpt_coefficient_mu 0.340
_exptl_absorpt_correction_T_max 0.947
_exptl_absorpt_correction_T_min 0.625
_exptl_absorpt_correction_type multi-scan
_exptl_absorpt_process_details
;
    Higashi, T. (1995). Program for Absorption Correction.
    Rigaku Corporation, Tokyo, Japan.
;
_exptl_crystal_colour orange
_exptl_crystal_density_diffrn 1.388
_exptl_crystal_density_method 'not measured'
_exptl_crystal_description block
_exptl_crystal_F_000 2724.00
_exptl_crystal_size_max 0.28
_exptl_crystal_size_mid 0.17
_exptl_crystal_size_min 0.16
_refine_diff_density_max 0.63
_refine_diff_density_min -0.37
_refine_ls_extinction_method none
_refine_ls_goodness_of_fit_ref 1.002
_refine_ls_hydrogen_treatment refall
_refine_ls_number_parameters 884
_refine_ls_number_reflns 6559
_refine_ls_R_factor_gt 0.0497
_refine_ls_shift/su_max 0.0008
_refine_ls_structure_factor_coef Fsqd
_refine_ls_weighting_details 'w = 1/[0.0021Fo^2^ + 1.0400\s(Fo^2^)]/(4Fo^2^)'
_refine_ls_weighting_scheme calc
_refine_ls_wR_factor_ref 0.1334
_reflns_number_gt 6488
_reflns_number_total 11493
_reflns_threshold_expression F^2^>2.0\s(F^2^)
_cod_data_source_file ic9008398_si_002_5.cif
_cod_data_source_block '_Guru5F'
_cod_original_formula_sum 'C135 H128 F20 N4 O16 Ti4 '
_cod_database_code 4303228

loop_
_symmetry_equiv_pos_site_id
_symmetry_equiv_pos_as_xyz
1 +X,+Y,+Z
2 1/2-X,1/2+Y,1/2-Z
3 -X,-Y,-Z
4 1/2+X,1/2-Y,1/2+Z

loop_
_atom_site_label
_atom_site_type_symbol
_atom_site_fract_x
_atom_site_fract_y
_atom_site_fract_z
_atom_site_U_iso_or_equiv
_atom_site_adp_type
_atom_site_occupancy
_atom_site_symmetry_multiplicity
_atom_site_calc_flag
_atom_site_refinement_flags
_atom_site_disorder_assembly
_atom_site_disorder_group
Ti(1) Ti 0.60388(5) 0.29534(3) 0.76198(4) 0.0327(2) Uani 1.00 1 d . . .
Ti(2) Ti 0.40591(5) 0.24914(3) 0.80278(4) 0.0335(2) Uani 1.00 1 d . . .
F(1) F 0.6637(2) 0.16351(10) 0.75071(18) 0.0652(9) Uani 1.00 1 d . . .
F(2) F 0.7767(2) 0.09293(11) 0.6926(2) 0.0808(11) Uani 1.00 1 d . . .
F(3) F 0.9489(2) 0.11983(12) 0.65671(19) 0.0821(11) Uani 1.00 1 d . . .
F(4) F 1.0080(2) 0.21934(13) 0.67972(19) 0.0770(11) Uani 1.00 1 d . . .
F(5) F 0.89710(19) 0.29021(11) 0.74114(17) 0.0611(9) Uani 1.00 1 d . . .
F(6) F 0.47927(18) 0.13551(10) 0.68146(17) 0.0586(9) Uani 1.00 1 d . . .
F(7) F 0.3998(2) 0.05121(11) 0.6109(2) 0.0840(11) Uani 1.00 1 d . . .
F(8) F 0.2177(2) 0.05201(11) 0.5587(2) 0.0844(11) Uani 1.00 1 d . . .
F(9) F 0.11555(19) 0.13937(11) 0.57708(19) 0.0682(10) Uani 1.00 1 d . . .
F(10) F 0.19454(18) 0.22368(10) 0.64738(16) 0.0540(8) Uani 1.00 1 d . . .
O(1) O 0.46800(19) 0.31272(10) 0.76277(16) 0.0349(8) Uani 1.00 1 d . . .
O(2) O 0.64447(19) 0.33716(10) 0.84770(16) 0.0371(8) Uani 1.00 1 d . . .
O(3) O 0.5990(2) 0.27295(10) 0.65918(16) 0.0383(8) Uani 1.00 1 d . . .
O(4) O 0.72474(19) 0.26496(11) 0.77816(17) 0.0408(8) Uani 1.00 1 d . . .
O(5) O 0.54450(19) 0.23936(10) 0.81792(16) 0.0347(8) Uani 1.00 1 d . . .
O(6) O 0.30156(19) 0.28726(10) 0.81478(16) 0.0379(8) Uani 1.00 1 d . . .
O(7) O 0.3813(2) 0.18437(10) 0.84452(17) 0.0392(8) Uani 1.00 1 d . . .
O(8) O 0.3787(2) 0.22519(11) 0.69844(17) 0.0408(8) Uani 1.00 1 d . . .
N(1) N 0.5909(2) 0.37349(12) 0.6977(2) 0.0353(10) Uani 1.00 1 d . . .
N(2) N 0.4402(2) 0.26974(13) 0.9330(2) 0.0362(10) Uani 1.00 1 d . . .
C(1) C 0.4284(3) 0.35780(16) 0.7232(2) 0.0389(12) Uani 1.00 1 d . . .
C(2) C 0.4937(3) 0.37518(16) 0.6624(2) 0.0396(12) Uani 1.00 1 d . . .
C(3) C 0.7146(3) 0.37262(16) 0.8475(2) 0.0383(13) Uani 1.00 1 d . . .
C(4) C 0.6990(3) 0.41618(16) 0.7993(2) 0.0384(13) Uani 1.00 1 d . . .
C(5) C 0.7684(3) 0.45343(17) 0.7968(2) 0.0451(14) Uani 1.00 1 d . . .
C(6) C 0.8524(3) 0.44763(19) 0.8413(2) 0.0475(15) Uani 1.00 1 d . . .
C(7) C 0.8664(3) 0.40355(19) 0.8886(2) 0.0489(15) Uani 1.00 1 d . . .
C(8) C 0.7991(3) 0.36495(17) 0.8922(2) 0.0414(13) Uani 1.00 1 d . . .
C(9) C 0.6072(3) 0.41923(16) 0.7526(2) 0.0424(13) Uani 1.00 1 d . . .
C(10) C 0.9287(3) 0.48694(19) 0.8368(3) 0.0654(18) Uani 1.00 1 d . . .
C(11) C 0.8174(3) 0.31622(19) 0.9402(2) 0.0545(16) Uani 1.00 1 d . . .
C(12) C 0.6149(3) 0.28709(17) 0.5841(2) 0.0385(13) Uani 1.00 1 d . . .
C(13) C 0.6414(3) 0.33831(17) 0.5693(2) 0.0402(13) Uani 1.00 1 d . . .
C(14) C 0.6546(3) 0.35281(19) 0.4913(2) 0.0466(14) Uani 1.00 1 d . . .
C(15) C 0.6397(3) 0.3181(2) 0.4286(2) 0.0483(15) Uani 1.00 1 d . . .
C(16) C 0.6129(3) 0.2674(2) 0.4461(2) 0.0490(15) Uani 1.00 1 d . . .
C(17) C 0.6002(3) 0.25114(17) 0.5231(2) 0.0405(13) Uani 1.00 1 d . . .
C(18) C 0.6583(3) 0.37666(17) 0.6359(2) 0.0428(13) Uani 1.00 1 d . . .
C(19) C 0.6514(3) 0.3342(2) 0.3443(2) 0.0632(18) Uani 1.00 1 d . . .
C(20) C 0.5704(3) 0.19733(17) 0.5414(3) 0.0561(16) Uani 1.00 1 d . . .
C(21) C 0.7760(3) 0.22966(17) 0.7465(2) 0.0385(12) Uani 1.00 1 d . . .
C(22) C 0.7482(3) 0.17854(19) 0.7324(2) 0.0470(14) Uani 1.00 1 d . . .
C(23) C 0.8061(3) 0.14217(19) 0.7035(3) 0.0532(16) Uani 1.00 1 d . . .
C(24) C 0.8928(3) 0.1558(2) 0.6861(2) 0.0551(17) Uani 1.00 1 d . . .
C(25) C 0.9228(3) 0.2052(2) 0.6980(2) 0.0508(15) Uani 1.00 1 d . . .
C(26) C 0.8651(3) 0.24127(18) 0.7282(2) 0.0441(14) Uani 1.00 1 d . . .
C(27) C 0.5787(3) 0.22172(16) 0.8961(2) 0.0388(12) Uani 1.00 1 d . . .
C(28) C 0.5406(2) 0.25810(17) 0.9566(2) 0.0403(13) Uani 1.00 1 d . . .
C(29) C 0.2717(3) 0.32674(16) 0.8585(2) 0.0361(12) Uani 1.00 1 d . . .
C(30) C 0.3270(3) 0.34484(16) 0.9246(2) 0.0402(13) Uani 1.00 1 d . . .
C(31) C 0.2908(3) 0.38305(16) 0.9724(2) 0.0437(14) Uani 1.00 1 d . . .
C(32) C 0.2032(3) 0.40403(17) 0.9532(2) 0.0479(15) Uani 1.00 1 d . . .
C(33) C 0.1520(3) 0.38673(17) 0.8858(2) 0.0474(14) Uani 1.00 1 d . . .
C(34) C 0.1842(3) 0.34790(16) 0.8372(2) 0.0402(13) Uani 1.00 1 d . . .
C(35) C 0.4259(3) 0.32684(16) 0.9439(2) 0.0403(13) Uani 1.00 1 d . . .
C(36) C 0.1624(4) 0.44371(19) 1.0069(3) 0.0669(18) Uani 1.00 1 d . . .
C(37) C 0.1288(3) 0.32966(19) 0.7645(2) 0.0548(16) Uani 1.00 1 d . . .
C(38) C 0.3902(3) 0.15695(17) 0.9134(2) 0.0408(13) Uani 1.00 1 d . . .
C(39) C 0.3926(3) 0.18305(17) 0.9847(2) 0.0424(13) Uani 1.00 1 d . . .
C(40) C 0.4059(3) 0.15609(18) 1.0554(2) 0.0490(15) Uani 1.00 1 d . . .
C(41) C 0.4149(3) 0.1024(2) 1.0562(3) 0.0586(17) Uani 1.00 1 d . . .
C(42) C 0.4099(3) 0.07688(19) 0.9840(3) 0.0581(17) Uani 1.00 1 d . . .
C(43) C 0.3970(3) 0.10258(18) 0.9113(2) 0.0481(15) Uani 1.00 1 d . . .
C(44) C 0.3781(3) 0.24143(16) 0.9845(2) 0.0413(13) Uani 1.00 1 d . . .
C(45) C 0.4309(4) 0.0736(2) 1.1337(3) 0.079(2) Uani 1.00 1 d . . .
C(46) C 0.3946(3) 0.07384(18) 0.8344(3) 0.0611(17) Uani 1.00 1 d . . .
C(47) C 0.3391(3) 0.18215(16) 0.6663(2) 0.0370(13) Uani 1.00 1 d . . .
C(48) C 0.3897(3) 0.13778(17) 0.6555(2) 0.0427(13) Uani 1.00 1 d . . .
C(49) C 0.3488(3) 0.09412(18) 0.6203(3) 0.0519(15) Uani 1.00 1 d . . .
C(50) C 0.2575(3) 0.09476(18) 0.5936(3) 0.0537(16) Uani 1.00 1 d . . .
C(51) C 0.2053(3) 0.13832(18) 0.6042(2) 0.0456(14) Uani 1.00 1 d . . .
C(52) C 0.2468(3) 0.18116(16) 0.6397(2) 0.0367(12) Uani 1.00 1 d . . .
C(53) C 0.7358(6) 0.1066(2) 0.9459(4) 0.091(2) Uani 1.00 1 d . . .
C(54) C 0.6981(6) 0.1313(3) 1.0106(5) 0.109(3) Uani 1.00 1 d . . .
C(55) C 0.7440(11) 0.1685(4) 1.0444(5) 0.139(4) Uani 1.00 1 d . . .
C(56) C 0.8277(11) 0.1857(4) 1.0210(9) 0.156(5) Uani 1.00 1 d . . .
C(57) C 0.8691(7) 0.1631(4) 0.9564(7) 0.127(4) Uani 1.00 1 d . . .
C(58) C 0.8167(6) 0.1233(3) 0.9223(4) 0.097(2) Uani 1.00 1 d . . .
C(59) C 0.6807(7) 0.0661(3) 0.9084(7) 0.204(5) Uani 1.00 1 d . . .
C(60) C 0.8295(7) 0.0098(3) 1.2042(7) 0.115(3) Uani 1.00 1 d . . .
C(61) C 0.8161(6) 0.0186(3) 1.1258(5) 0.101(3) Uani 1.00 1 d . . .
C(62) C 0.8762(8) -0.0007(3) 1.0732(7) 0.131(4) Uani 1.00 1 d . . .
C(63) C 0.9556(7) -0.0295(3) 1.1013(8) 0.131(4) Uani 1.00 1 d . . .
C(64) C 0.9664(8) -0.0376(3) 1.1819(7) 0.137(4) Uani 1.00 1 d . . .
C(65) C 0.9088(7) -0.0192(2) 1.2368(6) 0.108(3) Uani 1.00 1 d . . .
C(66) C 0.7697(6) 0.0296(2) 1.2572(6) 0.167(4) Uani 1.00 1 d . . .
C(67) C 0.9446(15) 0.0056(5) 0.5556(11) 0.132(7) Uani 0.50 1 d P . .
C(68) C 0.9801(10) 0.0429(8) 0.5372(11) 0.121(7) Uani 0.50 1 d P . .
C(69) C 1.0044(9) 0.0361(5) 0.4573(8) 0.083(4) Uani 0.50 1 d P . .
H(1) H 0.3634 0.3486 0.6944 0.046 Uiso 1.00 1 c R . .
H(2) H 0.4208 0.3875 0.7645 0.046 Uiso 1.00 1 c R . .
H(3) H 0.4780 0.4111 0.6456 0.047 Uiso 1.00 1 c R . .
H(4) H 0.4868 0.3519 0.6157 0.047 Uiso 1.00 1 c R . .
H(5) H 0.7565 0.4872 0.7595 0.055 Uiso 1.00 1 c R . .
H(6) H 0.9318 0.3988 0.9234 0.059 Uiso 1.00 1 c R . .
H(7) H 0.6045 0.4548 0.7176 0.050 Uiso 1.00 1 c R . .
H(8) H 0.5530 0.4201 0.7935 0.050 Uiso 1.00 1 c R . .
H(9) H 0.9752 0.4733 0.8053 0.079 Uiso 1.00 1 c R . .
H(10) H 0.9037 0.5183 0.8132 0.079 Uiso 1.00 1 c R . .
H(11) H 0.9560 0.4942 0.8893 0.080 Uiso 1.00 1 c R . .
H(12) H 0.7609 0.3045 0.9603 0.065 Uiso 1.00 1 c R . .
H(13) H 0.8404 0.2898 0.9070 0.065 Uiso 1.00 1 c R . .
H(14) H 0.8626 0.3232 0.9836 0.065 Uiso 1.00 1 c R . .
H(15) H 0.6774 0.3921 0.4796 0.056 Uiso 1.00 1 c R . .
H(16) H 0.6024 0.2420 0.4017 0.059 Uiso 1.00 1 c R . .
H(17) H 0.6550 0.4148 0.6110 0.052 Uiso 1.00 1 c R . .
H(18) H 0.7262 0.3699 0.6640 0.052 Uiso 1.00 1 c R . .
H(19) H 0.5917 0.3366 0.3153 0.077 Uiso 1.00 1 c R . .
H(20) H 0.6817 0.3673 0.3441 0.076 Uiso 1.00 1 c R . .
H(21) H 0.6883 0.3088 0.3198 0.077 Uiso 1.00 1 c R . .
H(22) H 0.5072 0.1988 0.5676 0.067 Uiso 1.00 1 c R . .
H(23) H 0.5618 0.1757 0.4888 0.067 Uiso 1.00 1 c R . .
H(24) H 0.6209 0.1796 0.5807 0.068 Uiso 1.00 1 c R . .
H(25) H 0.5567 0.1844 0.9050 0.046 Uiso 1.00 1 c R . .
H(26) H 0.6501 0.2228 0.9019 0.046 Uiso 1.00 1 c R . .
H(27) H 0.5784 0.2929 0.9590 0.048 Uiso 1.00 1 c R . .
H(28) H 0.5466 0.2403 1.0126 0.048 Uiso 1.00 1 c R . .
H(29) H 0.3318 0.3965 1.0246 0.053 Uiso 1.00 1 c R . .
H(30) H 0.0868 0.4034 0.8703 0.058 Uiso 1.00 1 c R . .
H(31) H 0.4462 0.3364 1.0043 0.048 Uiso 1.00 1 c R . .
H(32) H 0.4691 0.3471 0.9060 0.048 Uiso 1.00 1 c R . .
H(33) H 0.1333 0.4261 1.0481 0.081 Uiso 1.00 1 c R . .
H(34) H 0.2113 0.4654 1.0300 0.081 Uiso 1.00 1 c R . .
H(35) H 0.1174 0.4647 0.9767 0.081 Uiso 1.00 1 c R . .
H(36) H 0.1617 0.3379 0.7178 0.066 Uiso 1.00 1 c R . .
H(37) H 0.1199 0.2921 0.7676 0.066 Uiso 1.00 1 c R . .
H(38) H 0.0683 0.3469 0.7602 0.066 Uiso 1.00 1 c R . .
H(39) H 0.4089 0.1772 1.1114 0.059 Uiso 1.00 1 c R . .
H(40) H 0.4164 0.0348 0.9839 0.070 Uiso 1.00 1 c R . .
H(41) H 0.3913 0.2555 1.0445 0.050 Uiso 1.00 1 c R . .
H(42) H 0.3070 0.2494 0.9636 0.050 Uiso 1.00 1 c R . .
H(43) H 0.3748 0.0543 1.1439 0.095 Uiso 1.00 1 c R . .
H(44) H 0.4457 0.0984 1.1767 0.095 Uiso 1.00 1 c R . .
H(45) H 0.4826 0.0493 1.1307 0.095 Uiso 1.00 1 c R . .
H(46) H 0.3922 0.0365 0.8446 0.073 Uiso 1.00 1 c R . .
H(47) H 0.4505 0.0820 0.8081 0.073 Uiso 1.00 1 c R . .
H(48) H 0.3397 0.0842 0.8002 0.073 Uiso 1.00 1 c R . .
H(49) H 0.6368 0.1202 1.0310 0.130 Uiso 1.00 1 c R . .
H(50) H 0.7187 0.1871 1.0911 0.163 Uiso 1.00 1 c R . .
H(51) H 0.8611 0.2157 1.0504 0.178 Uiso 1.00 1 c R . .
H(52) H 0.9307 0.1745 0.9369 0.149 Uiso 1.00 1 c R . .
H(53) H 0.8410 0.1047 0.8751 0.116 Uiso 1.00 1 c R . .
H(54) H 0.6962 0.0335 0.9335 0.236 Uiso 1.00 1 c R . .
H(55) H 0.6949 0.0648 0.8541 0.236 Uiso 1.00 1 c R . .
H(56) H 0.6158 0.0728 0.9107 0.236 Uiso 1.00 1 c R . .
H(57) H 0.7600 0.0399 1.1047 0.120 Uiso 1.00 1 c R . .
H(58) H 0.8627 0.0063 1.0141 0.156 Uiso 1.00 1 c R . .
H(59) H 1.0014 -0.0434 1.0640 0.158 Uiso 1.00 1 c R . .
H(60) H 1.0227 -0.0589 1.2027 0.164 Uiso 1.00 1 c R . .
H(61) H 0.9218 -0.0256 1.2962 0.127 Uiso 1.00 1 c R . .
H(62) H 0.7916 0.0631 1.2750 0.207 Uiso 1.00 1 c R . .
H(63) H 0.7694 0.0066 1.3017 0.207 Uiso 1.00 1 c R . .
H(64) H 0.7079 0.0328 1.2323 0.207 Uiso 1.00 1 c R . .

loop_
_atom_site_aniso_label
_atom_site_aniso_U_11
_atom_site_aniso_U_22
_atom_site_aniso_U_33
_atom_site_aniso_U_12
_atom_site_aniso_U_13
_atom_site_aniso_U_23
Ti(1) 0.0266(4) 0.0344(4) 0.0368(4) 0.0004(3) 0.0004(3) -0.0022(3)
Ti(2) 0.0270(4) 0.0378(4) 0.0352(4) -0.0013(3) 0.0002(3) -0.0034(3)
F(1) 0.0456(19) 0.0577(17) 0.094(2) -0.0065(14) 0.0155(16) -0.0130(16)
F(2) 0.087(2) 0.0541(18) 0.104(2) 0.0041(17) 0.022(2) -0.0189(17)
F(3) 0.076(2) 0.090(2) 0.084(2) 0.0365(18) 0.0279(18) -0.0150(18)
F(4) 0.0398(19) 0.109(2) 0.086(2) 0.0047(17) 0.0262(17) -0.0064(18)
F(5) 0.0444(17) 0.0689(18) 0.0717(19) -0.0118(14) 0.0139(14) -0.0050(15)
F(6) 0.0338(16) 0.0653(17) 0.0742(19) 0.0058(13) -0.0106(14) -0.0012(14)
F(7) 0.067(2) 0.0515(17) 0.129(2) 0.0260(16) -0.016(2) -0.0263(18)
F(8) 0.075(2) 0.0517(17) 0.121(2) -0.0075(16) -0.022(2) -0.0291(18)
F(9) 0.0342(17) 0.0672(18) 0.100(2) -0.0034(14) -0.0142(16) -0.0118(16)
F(10) 0.0407(16) 0.0495(15) 0.0721(19) 0.0109(13) 0.0065(14) -0.0089(13)
O(1) 0.0268(16) 0.0338(15) 0.0435(17) 0.0033(12) -0.0003(13) -0.0025(12)
O(2) 0.0308(17) 0.0422(16) 0.0378(16) -0.0029(13) -0.0010(13) -0.0030(13)
O(3) 0.0391(19) 0.0383(15) 0.0372(17) -0.0004(13) 0.0018(14) -0.0031(13)
O(4) 0.0250(16) 0.0483(17) 0.0489(18) 0.0050(14) 0.0022(14) -0.0055(14)
O(5) 0.0298(16) 0.0378(15) 0.0357(16) 0.0031(12) -0.0011(13) 0.0008(12)
O(6) 0.0269(17) 0.0483(17) 0.0382(17) 0.0021(13) 0.0004(13) -0.0087(14)
O(7) 0.0385(19) 0.0396(16) 0.0392(17) -0.0055(13) 0.0016(14) -0.0038(13)
O(8) 0.0413(19) 0.0439(16) 0.0368(17) -0.0069(14) 0.0008(14) -0.0025(14)
N(1) 0.029(2) 0.0381(19) 0.038(2) -0.0005(16) -0.0015(16) -0.0024(16)
N(2) 0.029(2) 0.042(2) 0.038(2) -0.0016(16) 0.0030(16) -0.0023(16)
C(1) 0.032(2) 0.037(2) 0.047(2) 0.004(2) -0.002(2) 0.005(2)
C(2) 0.033(2) 0.040(2) 0.045(2) 0.005(2) -0.006(2) 0.001(2)
C(3) 0.033(2) 0.043(2) 0.039(2) -0.005(2) 0.005(2) -0.012(2)
C(4) 0.038(2) 0.036(2) 0.042(2) -0.000(2) 0.004(2) -0.011(2)
C(5) 0.045(3) 0.045(2) 0.047(2) -0.007(2) 0.013(2) -0.016(2)
C(6) 0.038(3) 0.056(3) 0.049(2) -0.012(2) 0.011(2) -0.022(2)
C(7) 0.035(2) 0.065(3) 0.046(2) -0.005(2) 0.001(2) -0.014(2)
C(8) 0.037(2) 0.051(2) 0.035(2) -0.001(2) -0.001(2) -0.008(2)
C(9) 0.042(2) 0.033(2) 0.051(2) 0.001(2) -0.003(2) -0.009(2)
C(10) 0.056(3) 0.062(3) 0.081(4) -0.019(2) 0.020(3) -0.026(2)
C(11) 0.046(3) 0.067(3) 0.049(3) 0.002(2) -0.008(2) -0.002(2)
C(12) 0.029(2) 0.048(2) 0.038(2) 0.004(2) 0.003(2) -0.005(2)
C(13) 0.031(2) 0.049(2) 0.040(2) 0.001(2) 0.002(2) -0.001(2)
C(14) 0.036(2) 0.058(2) 0.046(2) 0.002(2) 0.003(2) 0.004(2)
C(15) 0.038(3) 0.068(3) 0.039(2) 0.016(2) 0.008(2) 0.003(2)
C(16) 0.039(3) 0.063(3) 0.045(2) 0.009(2) 0.003(2) -0.015(2)
C(17) 0.031(2) 0.050(2) 0.040(2) 0.005(2) 0.003(2) -0.006(2)
C(18) 0.044(3) 0.044(2) 0.041(2) -0.007(2) 0.007(2) 0.001(2)
C(19) 0.058(3) 0.086(3) 0.047(3) 0.019(3) 0.012(2) 0.002(2)
C(20) 0.062(3) 0.050(2) 0.057(3) -0.004(2) 0.007(2) -0.016(2)
C(21) 0.030(2) 0.050(2) 0.035(2) 0.006(2) 0.001(2) 0.000(2)
C(22) 0.029(2) 0.057(3) 0.055(3) 0.001(2) 0.005(2) -0.001(2)
C(23) 0.051(3) 0.050(3) 0.059(3) 0.004(2) 0.007(2) -0.009(2)
C(24) 0.048(3) 0.068(3) 0.050(3) 0.022(2) 0.008(2) -0.007(2)
C(25) 0.028(2) 0.080(3) 0.045(2) 0.009(2) 0.005(2) -0.000(2)
C(26) 0.036(2) 0.054(3) 0.043(2) -0.002(2) 0.003(2) -0.000(2)
C(27) 0.029(2) 0.047(2) 0.040(2) 0.004(2) -0.001(2) 0.004(2)
C(28) 0.028(2) 0.052(2) 0.040(2) -0.005(2) -0.002(2) 0.001(2)
C(29) 0.032(2) 0.041(2) 0.038(2) -0.003(2) 0.013(2) -0.000(2)
C(30) 0.039(2) 0.039(2) 0.042(2) -0.001(2) 0.006(2) 0.003(2)
C(31) 0.050(3) 0.040(2) 0.043(2) -0.001(2) 0.009(2) -0.003(2)
C(32) 0.054(3) 0.038(2) 0.053(3) 0.006(2) 0.015(2) 0.005(2)
C(33) 0.039(3) 0.049(2) 0.056(3) 0.008(2) 0.013(2) 0.009(2)
C(34) 0.033(2) 0.043(2) 0.044(2) 0.000(2) 0.006(2) 0.005(2)
C(35) 0.037(2) 0.039(2) 0.044(2) -0.001(2) 0.002(2) -0.009(2)
C(36) 0.079(4) 0.053(3) 0.071(3) 0.018(2) 0.019(3) -0.006(2)
C(37) 0.038(3) 0.064(3) 0.062(3) 0.005(2) -0.002(2) 0.004(2)
C(38) 0.031(2) 0.049(2) 0.042(2) -0.005(2) 0.002(2) 0.007(2)
C(39) 0.038(2) 0.046(2) 0.044(2) -0.004(2) 0.008(2) 0.002(2)
C(40) 0.047(3) 0.057(3) 0.043(2) -0.006(2) 0.006(2) 0.006(2)
C(41) 0.058(3) 0.065(3) 0.053(3) -0.007(2) 0.007(2) 0.016(2)
C(42) 0.061(3) 0.049(2) 0.064(3) -0.008(2) 0.002(2) 0.011(2)
C(43) 0.050(3) 0.045(2) 0.050(3) -0.007(2) 0.005(2) 0.002(2)
C(44) 0.037(2) 0.050(2) 0.039(2) -0.005(2) 0.011(2) -0.005(2)
C(45) 0.108(5) 0.072(3) 0.057(3) -0.005(3) 0.008(3) 0.019(3)
C(46) 0.080(4) 0.044(2) 0.059(3) -0.008(2) 0.005(3) -0.002(2)
C(47) 0.034(2) 0.040(2) 0.036(2) -0.002(2) 0.001(2) -0.003(2)
C(48) 0.027(2) 0.050(2) 0.049(2) 0.003(2) -0.007(2) 0.002(2)
C(49) 0.043(3) 0.042(2) 0.070(3) 0.012(2) -0.000(2) -0.007(2)
C(50) 0.048(3) 0.046(2) 0.065(3) -0.008(2) -0.010(2) -0.009(2)
C(51) 0.030(2) 0.049(2) 0.056(3) 0.001(2) -0.006(2) -0.003(2)
C(52) 0.029(2) 0.040(2) 0.041(2) 0.006(2) 0.004(2) -0.004(2)
C(53) 0.104(6) 0.063(4) 0.099(5) -0.006(4) -0.040(4) 0.012(3)
C(54) 0.138(8) 0.107(6) 0.081(5) 0.057(6) 0.005(5) 0.030(4)
C(55) 0.247(15) 0.088(7) 0.073(5) 0.086(8) -0.037(8) -0.002(5)
C(56) 0.212(15) 0.078(6) 0.154(12) 0.003(8) -0.119(11) 0.030(7)
C(57) 0.102(7) 0.134(8) 0.138(8) -0.000(6) -0.040(7) 0.059(6)
C(58) 0.088(6) 0.116(6) 0.086(5) 0.019(5) 0.003(4) 0.020(4)
C(59) 0.206(12) 0.103(6) 0.281(14) -0.044(7) -0.110(10) 0.047(7)
C(60) 0.122(8) 0.070(5) 0.154(9) -0.052(5) 0.025(7) -0.018(5)
C(61) 0.117(7) 0.088(5) 0.094(6) -0.045(5) -0.019(5) 0.013(4)
C(62) 0.129(9) 0.097(6) 0.165(10) -0.036(6) -0.003(8) -0.014(6)
C(63) 0.121(8) 0.097(6) 0.178(11) -0.035(6) 0.019(7) -0.042(6)
C(64) 0.199(12) 0.091(6) 0.119(8) -0.056(7) 0.003(8) 0.004(6)
C(65) 0.115(7) 0.073(4) 0.131(8) -0.020(4) -0.024(6) 0.011(5)
C(66) 0.170(9) 0.102(6) 0.244(11) -0.071(5) 0.115(9) -0.093(7)
C(67) 0.19(2) 0.041(7) 0.144(15) 0.002(10) -0.082(13) -0.012(9)
C(68) 0.063(10) 0.157(17) 0.138(16) 0.011(11) -0.012(10) 0.031(14)
C(69) 0.097(11) 0.075(8) 0.077(9) 0.013(7) 0.012(7) -0.012(6)

loop_
_atom_type_symbol
_atom_type_description
_atom_type_scat_dispersion_real
_atom_type_scat_dispersion_imag
_atom_type_scat_source
H H 0.000 0.000
;
International Tables for Crystallography
(1992, Vol. C, Table 6.1.1.4)
;
N N 0.006 0.003
;
International Tables for Crystallography
(1992, Vol. C, Tables 4.2.6.8 and 6.1.1.4)
;
O O 0.011 0.006
;
International Tables for Crystallography
(1992, Vol. C, Tables 4.2.6.8 and 6.1.1.4)
;
F F 0.017 0.010
;
International Tables for Crystallography
(1992, Vol. C, Tables 4.2.6.8 and 6.1.1.4)
;
Ti Ti 0.278 0.446
;
International Tables for Crystallography
(1992, Vol. C, Tables 4.2.6.8 and 6.1.1.4)
;
C C 0.003 0.002
;
International Tables for Crystallography
(1992, Vol. C, Tables 4.2.6.8 and 6.1.1.4)
;

loop_
_geom_angle_atom_site_label_1
_geom_angle_atom_site_label_2
_geom_angle_atom_site_label_3
_geom_angle
_geom_angle_publ_flag
_geom_angle_site_symmetry_1
_geom_angle_site_symmetry_2
_geom_angle_site_symmetry_3
O(1) Ti(1) O(2) 96.33(11) yes . . .
O(1) Ti(1) O(3) 96.69(12) yes . . .
O(1) Ti(1) O(4) 165.63(12) yes . . .
O(1) Ti(1) O(5) 72.15(11) yes . . .
O(1) Ti(1) N(1) 76.51(11) yes . . .
O(2) Ti(1) O(3) 155.26(13) yes . . .
O(2) Ti(1) O(4) 84.29(12) yes . . .
O(2) Ti(1) O(5) 99.89(11) yes . . .
O(2) Ti(1) N(1) 82.47(11) yes . . .
O(3) Ti(1) O(4) 88.22(12) yes . . .
O(3) Ti(1) O(5) 104.10(11) yes . . .
O(3) Ti(1) N(1) 80.24(11) yes . . .
O(4) Ti(1) O(5) 93.58(12) yes . . .
O(4) Ti(1) N(1) 117.72(12) yes . . .
O(5) Ti(1) N(1) 148.64(12) yes . . .
O(1) Ti(2) O(5) 71.16(10) yes . . .
O(1) Ti(2) O(6) 89.80(11) yes . . .
O(1) Ti(2) O(7) 164.57(12) yes . . .
O(1) Ti(2) O(8) 90.88(12) yes . . .
O(1) Ti(2) N(2) 93.93(11) yes . . .
O(5) Ti(2) O(6) 151.13(11) yes . . .
O(5) Ti(2) O(7) 93.43(11) yes . . .
O(5) Ti(2) O(8) 101.88(12) yes . . .
O(5) Ti(2) N(2) 76.86(11) yes . . .
O(6) Ti(2) O(7) 104.71(12) yes . . .
O(6) Ti(2) O(8) 99.84(12) yes . . .
O(6) Ti(2) N(2) 83.25(12) yes . . .
O(7) Ti(2) O(8) 91.75(12) yes . . .
O(7) Ti(2) N(2) 82.80(12) yes . . .
O(8) Ti(2) N(2) 174.30(12) yes . . .
Ti(1) O(1) Ti(2) 106.53(12) yes . . .
Ti(1) O(1) C(1) 121.8(2) yes . . .
Ti(2) O(1) C(1) 130.0(2) yes . . .
Ti(1) O(2) C(3) 124.8(2) yes . . .
Ti(1) O(3) C(12) 143.9(2) yes . . .
Ti(1) O(4) C(21) 139.8(2) yes . . .
Ti(1) O(5) Ti(2) 108.55(12) yes . . .
Ti(1) O(5) C(27) 122.8(2) yes . . .
Ti(2) O(5) C(27) 114.6(2) yes . . .
Ti(2) O(6) C(29) 140.5(2) yes . . .
Ti(2) O(7) C(38) 141.7(2) yes . . .
Ti(2) O(8) C(47) 134.4(2) yes . . .
Ti(1) N(1) C(2) 104.8(2) yes . . .
Ti(1) N(1) C(9) 113.1(2) yes . . .
Ti(1) N(1) C(18) 110.4(2) yes . . .
C(2) N(1) C(9) 108.7(3) yes . . .
C(2) N(1) C(18) 111.7(3) yes . . .
C(9) N(1) C(18) 108.2(3) yes . . .
Ti(2) N(2) C(28) 109.7(2) yes . . .
Ti(2) N(2) C(35) 109.0(2) yes . . .
Ti(2) N(2) C(44) 110.9(2) yes . . .
C(28) N(2) C(35) 107.7(3) yes . . .
C(28) N(2) C(44) 111.3(3) yes . . .
C(35) N(2) C(44) 108.1(3) yes . . .
O(1) C(1) C(2) 107.9(3) yes . . .
N(1) C(2) C(1) 109.9(3) yes . . .
O(2) C(3) C(4) 117.1(3) yes . . .
O(2) C(3) C(8) 121.4(3) yes . . .
C(4) C(3) C(8) 121.4(4) yes . . .
C(3) C(4) C(5) 119.4(3) yes . . .
C(3) C(4) C(9) 116.5(3) yes . . .
C(5) C(4) C(9) 124.2(3) yes . . .
C(4) C(5) C(6) 120.8(4) yes . . .
C(5) C(6) C(7) 118.6(4) yes . . .
C(5) C(6) C(10) 121.0(4) yes . . .
C(7) C(6) C(10) 120.3(4) yes . . .
C(6) C(7) C(8) 122.4(4) yes . . .
C(3) C(8) C(7) 117.3(3) yes . . .
C(3) C(8) C(11) 121.0(4) yes . . .
C(7) C(8) C(11) 121.7(4) yes . . .
N(1) C(9) C(4) 111.8(3) yes . . .
O(3) C(12) C(13) 119.3(3) yes . . .
O(3) C(12) C(17) 119.2(3) yes . . .
C(13) C(12) C(17) 121.4(4) yes . . .
C(12) C(13) C(14) 118.7(4) yes . . .
C(12) C(13) C(18) 121.0(3) yes . . .
C(14) C(13) C(18) 120.3(3) yes . . .
C(13) C(14) C(15) 121.5(4) yes . . .
C(14) C(15) C(16) 117.9(4) yes . . .
C(14) C(15) C(19) 121.4(4) yes . . .
C(16) C(15) C(19) 120.7(4) yes . . .
C(15) C(16) C(17) 122.5(4) yes . . .
C(12) C(17) C(16) 118.0(4) yes . . .
C(12) C(17) C(20) 119.5(4) yes . . .
C(16) C(17) C(20) 122.5(4) yes . . .
N(1) C(18) C(13) 114.5(3) yes . . .
O(4) C(21) C(22) 124.0(4) yes . . .
O(4) C(21) C(26) 120.6(3) yes . . .
C(22) C(21) C(26) 115.3(4) yes . . .
F(1) C(22) C(21) 119.3(4) yes . . .
F(1) C(22) C(23) 118.7(4) yes . . .
C(21) C(22) C(23) 122.0(4) yes . . .
F(2) C(23) C(22) 119.7(4) yes . . .
F(2) C(23) C(24) 120.1(4) yes . . .
C(22) C(23) C(24) 120.2(4) yes . . .
F(3) C(24) C(23) 119.7(4) yes . . .
F(3) C(24) C(25) 120.2(4) yes . . .
C(23) C(24) C(25) 120.1(4) yes . . .
F(4) C(25) C(24) 120.6(4) yes . . .
F(4) C(25) C(26) 119.9(4) yes . . .
C(24) C(25) C(26) 119.5(4) yes . . .
F(5) C(26) C(21) 118.5(4) yes . . .
F(5) C(26) C(25) 118.6(4) yes . . .
C(21) C(26) C(25) 122.9(4) yes . . .
O(5) C(27) C(28) 107.8(3) yes . . .
N(2) C(28) C(27) 109.9(3) yes . . .
O(6) C(29) C(30) 120.1(3) yes . . .
O(6) C(29) C(34) 118.5(3) yes . . .
C(30) C(29) C(34) 121.4(3) yes . . .
C(29) C(30) C(31) 118.6(4) yes . . .
C(29) C(30) C(35) 122.4(3) yes . . .
C(31) C(30) C(35) 118.9(3) yes . . .
C(30) C(31) C(32) 121.0(4) yes . . .
C(31) C(32) C(33) 118.8(4) yes . . .
C(31) C(32) C(36) 120.9(4) yes . . .
C(33) C(32) C(36) 120.2(4) yes . . .
C(32) C(33) C(34) 122.3(4) yes . . .
C(29) C(34) C(33) 117.8(3) yes . . .
C(29) C(34) C(37) 120.3(3) yes . . .
C(33) C(34) C(37) 121.9(4) yes . . .
N(2) C(35) C(30) 114.4(3) yes . . .
O(7) C(38) C(39) 119.4(3) yes . . .
O(7) C(38) C(43) 119.9(3) yes . . .
C(39) C(38) C(43) 120.8(4) yes . . .
C(38) C(39) C(40) 120.2(4) yes . . .
C(38) C(39) C(44) 119.2(3) yes . . .
C(40) C(39) C(44) 120.6(4) yes . . .
C(39) C(40) C(41) 121.0(4) yes . . .
C(40) C(41) C(42) 117.8(4) yes . . .
C(40) C(41) C(45) 120.4(4) yes . . .
C(42) C(41) C(45) 121.8(4) yes . . .
C(41) C(42) C(43) 123.1(4) yes . . .
C(38) C(43) C(42) 117.0(4) yes . . .
C(38) C(43) C(46) 121.3(4) yes . . .
C(42) C(43) C(46) 121.6(4) yes . . .
N(2) C(44) C(39) 113.2(3) yes . . .
O(8) C(47) C(48) 121.8(3) yes . . .
O(8) C(47) C(52) 121.2(3) yes . . .
C(48) C(47) C(52) 117.0(3) yes . . .
F(6) C(48) C(47) 120.3(3) yes . . .
F(6) C(48) C(49) 118.3(3) yes . . .
C(47) C(48) C(49) 121.3(4) yes . . .
F(7) C(49) C(48) 120.0(4) yes . . .
F(7) C(49) C(50) 119.9(4) yes . . .
C(48) C(49) C(50) 120.1(4) yes . . .
F(8) C(50) C(49) 120.0(4) yes . . .
F(8) C(50) C(51) 120.2(4) yes . . .
C(49) C(50) C(51) 119.8(4) yes . . .
F(9) C(51) C(50) 120.0(4) yes . . .
F(9) C(51) C(52) 120.7(4) yes . . .
C(50) C(51) C(52) 119.3(4) yes . . .
F(10) C(52) C(47) 119.5(3) yes . . .
F(10) C(52) C(51) 118.0(3) yes . . .
C(47) C(52) C(51) 122.5(4) yes . . .
C(54) C(53) C(58) 119.4(7) yes . . .
C(54) C(53) C(59) 115.8(8) yes . . .
C(58) C(53) C(59) 124.8(8) yes . . .
C(53) C(54) C(55) 117.7(10) yes . . .
C(54) C(55) C(56) 123.4(11) yes . . .
C(55) C(56) C(57) 121.9(10) yes . . .
C(56) C(57) C(58) 112.1(10) yes . . .
C(53) C(58) C(57) 125.5(8) yes . . .
C(61) C(60) C(65) 120.7(10) yes . . .
C(61) C(60) C(66) 121.9(9) yes . . .
C(65) C(60) C(66) 117.4(10) yes . . .
C(60) C(61) C(62) 121.8(9) yes . . .
C(61) C(62) C(63) 120.4(11) yes . . .
C(62) C(63) C(64) 115.8(11) yes . . .
C(63) C(64) C(65) 126.1(10) yes . . .
C(60) C(65) C(64) 115.2(10) yes . . .
C(68) C(67) C(69) 111(2) yes . . 3_756
C(67) C(68) C(69) 107.7(18) yes . . .
C(67) C(69) C(68) 115.9(14) yes 3_756 . .
O(1) C(1) H(1) 110.0 no . . .
O(1) C(1) H(2) 109.9 no . . .
C(2) C(1) H(1) 109.7 no . . .
C(2) C(1) H(2) 110.0 no . . .
H(1) C(1) H(2) 109.5 no . . .
N(1) C(2) H(3) 109.3 no . . .
N(1) C(2) H(4) 109.5 no . . .
C(1) C(2) H(3) 109.2 no . . .
C(1) C(2) H(4) 109.5 no . . .
H(3) C(2) H(4) 109.5 no . . .
C(4) C(5) H(5) 119.5 no . . .
C(6) C(5) H(5) 119.7 no . . .
C(6) C(7) H(6) 119.0 no . . .
C(8) C(7) H(6) 118.6 no . . .
N(1) C(9) H(7) 109.0 no . . .
N(1) C(9) H(8) 108.9 no . . .
C(4) C(9) H(7) 108.8 no . . .
C(4) C(9) H(8) 108.8 no . . .
H(7) C(9) H(8) 109.5 no . . .
C(6) C(10) H(9) 109.5 no . . .
C(6) C(10) H(10) 109.6 no . . .
C(6) C(10) H(11) 109.3 no . . .
H(9) C(10) H(10) 109.5 no . . .
H(9) C(10) H(11) 109.5 no . . .
H(10) C(10) H(11) 109.5 no . . .
C(8) C(11) H(12) 109.7 no . . .
C(8) C(11) H(13) 109.2 no . . .
C(8) C(11) H(14) 109.6 no . . .
H(12) C(11) H(13) 109.5 no . . .
H(12) C(11) H(14) 109.5 no . . .
H(13) C(11) H(14) 109.5 no . . .
C(13) C(14) H(15) 119.1 no . . .
C(15) C(14) H(15) 119.4 no . . .
C(15) C(16) H(16) 118.6 no . . .
C(17) C(16) H(16) 118.8 no . . .
N(1) C(18) H(17) 108.5 no . . .
N(1) C(18) H(18) 108.0 no . . .
C(13) C(18) H(17) 108.1 no . . .
C(13) C(18) H(18) 108.2 no . . .
H(17) C(18) H(18) 109.5 no . . .
C(15) C(19) H(19) 109.4 no . . .
C(15) C(19) H(20) 109.5 no . . .
C(15) C(19) H(21) 109.5 no . . .
H(19) C(19) H(20) 109.5 no . . .
H(19) C(19) H(21) 109.5 no . . .
H(20) C(19) H(21) 109.5 no . . .
C(17) C(20) H(22) 109.3 no . . .
C(17) C(20) H(23) 109.3 no . . .
C(17) C(20) H(24) 109.7 no . . .
H(22) C(20) H(23) 109.5 no . . .
H(22) C(20) H(24) 109.5 no . . .
H(23) C(20) H(24) 109.5 no . . .
O(5) C(27) H(25) 109.9 no . . .
O(5) C(27) H(26) 110.0 no . . .
C(28) C(27) H(25) 110.0 no . . .
C(28) C(27) H(26) 109.7 no . . .
H(25) C(27) H(26) 109.5 no . . .
N(2) C(28) H(27) 109.3 no . . .
N(2) C(28) H(28) 109.4 no . . .
C(27) C(28) H(27) 109.5 no . . .
C(27) C(28) H(28) 109.3 no . . .
H(27) C(28) H(28) 109.5 no . . .
C(30) C(31) H(29) 119.5 no . . .
C(32) C(31) H(29) 119.6 no . . .
C(32) C(33) H(30) 118.8 no . . .
C(34) C(33) H(30) 118.9 no . . .
N(2) C(35) H(31) 108.2 no . . .
N(2) C(35) H(32) 108.2 no . . .
C(30) C(35) H(31) 108.3 no . . .
C(30) C(35) H(32) 108.2 no . . .
H(31) C(35) H(32) 109.5 no . . .
C(32) C(36) H(33) 109.4 no . . .
C(32) C(36) H(34) 109.0 no . . .
C(32) C(36) H(35) 109.9 no . . .
H(33) C(36) H(34) 109.5 no . . .
H(33) C(36) H(35) 109.5 no . . .
H(34) C(36) H(35) 109.5 no . . .
C(34) C(37) H(36) 109.4 no . . .
C(34) C(37) H(37) 109.4 no . . .
C(34) C(37) H(38) 109.5 no . . .
H(36) C(37) H(37) 109.5 no . . .
H(36) C(37) H(38) 109.5 no . . .
H(37) C(37) H(38) 109.5 no . . .
C(39) C(40) H(39) 119.6 no . . .
C(41) C(40) H(39) 119.4 no . . .
C(41) C(42) H(40) 118.5 no . . .
C(43) C(42) H(40) 118.4 no . . .
N(2) C(44) H(41) 108.5 no . . .
N(2) C(44) H(42) 108.6 no . . .
C(39) C(44) H(41) 108.4 no . . .
C(39) C(44) H(42) 108.6 no . . .
H(41) C(44) H(42) 109.5 no . . .
C(41) C(45) H(43) 109.6 no . . .
C(41) C(45) H(44) 109.4 no . . .
C(41) C(45) H(45) 109.4 no . . .
H(43) C(45) H(44) 109.5 no . . .
H(43) C(45) H(45) 109.5 no . . .
H(44) C(45) H(45) 109.5 no . . .
C(43) C(46) H(46) 109.4 no . . .
C(43) C(46) H(47) 109.3 no . . .
C(43) C(46) H(48) 109.8 no . . .
H(46) C(46) H(47) 109.5 no . . .
H(46) C(46) H(48) 109.5 no . . .
H(47) C(46) H(48) 109.5 no . . .
C(53) C(54) H(49) 122.5 no . . .
C(55) C(54) H(49) 119.7 no . . .
C(54) C(55) H(50) 119.7 no . . .
C(56) C(55) H(50) 116.9 no . . .
C(55) C(56) H(51) 119.8 no . . .
C(57) C(56) H(51) 118.3 no . . .
C(56) C(57) H(52) 124.7 no . . .
C(58) C(57) H(52) 123.2 no . . .
C(53) C(58) H(53) 116.8 no . . .
C(57) C(58) H(53) 117.7 no . . .
C(53) C(59) H(54) 110.1 no . . .
C(53) C(59) H(55) 107.2 no . . .
C(53) C(59) H(56) 111.1 no . . .
H(54) C(59) H(55) 109.5 no . . .
H(54) C(59) H(56) 109.5 no . . .
H(55) C(59) H(56) 109.5 no . . .
C(60) C(61) H(57) 118.7 no . . .
C(62) C(61) H(57) 119.5 no . . .
C(61) C(62) H(58) 119.2 no . . .
C(63) C(62) H(58) 120.4 no . . .
C(62) C(63) H(59) 121.9 no . . .
C(64) C(63) H(59) 122.3 no . . .
C(63) C(64) H(60) 116.5 no . . .
C(65) C(64) H(60) 117.5 no . . .
C(60) C(65) H(61) 122.5 no . . .
C(64) C(65) H(61) 122.3 no . . .
C(60) C(66) H(62) 108.9 no . . .
C(60) C(66) H(63) 108.8 no . . .
C(60) C(66) H(64) 110.7 no . . .
H(62) C(66) H(63) 109.5 no . . .
H(62) C(66) H(64) 109.5 no . . .
H(63) C(66) H(64) 109.5 no . . .

loop_
_geom_bond_atom_site_label_1
_geom_bond_atom_site_label_2
_geom_bond_distance
_geom_bond_publ_flag
_geom_bond_site_symmetry_1
_geom_bond_site_symmetry_2
Ti(1) O(1) 2.019(2) yes . .
Ti(1) O(2) 1.863(2) yes . .
Ti(1) O(3) 1.830(2) yes . .
Ti(1) O(4) 1.916(2) yes . .
Ti(1) O(5) 1.964(2) yes . .
Ti(1) N(1) 2.290(3) yes . .
Ti(2) O(1) 2.014(2) yes . .
Ti(2) O(5) 2.018(2) yes . .
Ti(2) O(6) 1.828(2) yes . .
Ti(2) O(7) 1.859(2) yes . .
Ti(2) O(8) 1.882(2) yes . .
Ti(2) N(2) 2.283(3) yes . .
F(1) C(22) 1.344(5) yes . .
F(2) C(23) 1.347(5) yes . .
F(3) C(24) 1.355(6) yes . .
F(4) C(25) 1.347(5) yes . .
F(5) C(26) 1.355(5) yes . .
F(6) C(48) 1.336(5) yes . .
F(7) C(49) 1.347(5) yes . .
F(8) C(50) 1.356(5) yes . .
F(9) C(51) 1.342(5) yes . .
F(10) C(52) 1.345(4) yes . .
O(1) C(1) 1.437(4) yes . .
O(2) C(3) 1.366(5) yes . .
O(3) C(12) 1.361(5) yes . .
O(4) C(21) 1.317(5) yes . .
O(5) C(27) 1.448(4) yes . .
O(6) C(29) 1.351(5) yes . .
O(7) C(38) 1.361(5) yes . .
O(8) C(47) 1.343(5) yes . .
N(1) C(2) 1.483(5) yes . .
N(1) C(9) 1.508(5) yes . .
N(1) C(18) 1.493(5) yes . .
N(2) C(28) 1.504(5) yes . .
N(2) C(35) 1.500(5) yes . .
N(2) C(44) 1.495(5) yes . .
C(1) C(2) 1.523(6) yes . .
C(3) C(4) 1.396(5) yes . .
C(3) C(8) 1.398(6) yes . .
C(4) C(5) 1.393(6) yes . .
C(4) C(9) 1.491(6) yes . .
C(5) C(6) 1.384(6) yes . .
C(6) C(7) 1.396(6) yes . .
C(6) C(10) 1.506(7) yes . .
C(7) C(8) 1.398(6) yes . .
C(8) C(11) 1.508(6) yes . .
C(12) C(13) 1.404(6) yes . .
C(12) C(17) 1.391(6) yes . .
C(13) C(14) 1.402(6) yes . .
C(13) C(18) 1.503(6) yes . .
C(14) C(15) 1.391(6) yes . .
C(15) C(16) 1.401(7) yes . .
C(15) C(19) 1.511(6) yes . .
C(16) C(17) 1.396(6) yes . .
C(17) C(20) 1.494(6) yes . .
C(21) C(22) 1.393(6) yes . .
C(21) C(26) 1.385(6) yes . .
C(22) C(23) 1.376(7) yes . .
C(23) C(24) 1.359(7) yes . .
C(24) C(25) 1.355(7) yes . .
C(25) C(26) 1.378(7) yes . .
C(27) C(28) 1.526(6) yes . .
C(29) C(30) 1.400(5) yes . .
C(29) C(34) 1.398(6) yes . .
C(30) C(31) 1.404(6) yes . .
C(30) C(35) 1.515(6) yes . .
C(31) C(32) 1.393(6) yes . .
C(32) C(33) 1.381(6) yes . .
C(32) C(36) 1.520(7) yes . .
C(33) C(34) 1.400(6) yes . .
C(34) C(37) 1.489(6) yes . .
C(38) C(39) 1.381(6) yes . .
C(38) C(43) 1.406(6) yes . .
C(39) C(40) 1.384(6) yes . .
C(39) C(44) 1.520(6) yes . .
C(40) C(41) 1.391(7) yes . .
C(41) C(42) 1.385(7) yes . .
C(41) C(45) 1.509(7) yes . .
C(42) C(43) 1.398(7) yes . .
C(43) C(46) 1.496(6) yes . .
C(47) C(48) 1.378(6) yes . .
C(47) C(52) 1.375(6) yes . .
C(48) C(49) 1.384(6) yes . .
C(49) C(50) 1.361(7) yes . .
C(50) C(51) 1.373(6) yes . .
C(51) C(52) 1.372(6) yes . .
C(53) C(54) 1.415(12) yes . .
C(53) C(58) 1.341(12) yes . .
C(53) C(59) 1.431(12) yes . .
C(54) C(55) 1.274(15) yes . .
C(55) C(56) 1.38(2) yes . .
C(56) C(57) 1.417(19) yes . .
C(57) C(58) 1.374(14) yes . .
C(60) C(61) 1.344(15) yes . .
C(60) C(65) 1.441(13) yes . .
C(60) C(66) 1.396(15) yes . .
C(61) C(62) 1.389(15) yes . .
C(62) C(63) 1.417(15) yes . .
C(63) C(64) 1.377(18) yes . .
C(64) C(65) 1.385(16) yes . .
C(67) C(68) 1.15(2) yes . .
C(67) C(69) 1.33(2) yes . 3_756
C(68) C(69) 1.44(2) yes . .
C(1) H(1) 1.050 no . .
C(1) H(2) 1.050 no . .
C(2) H(3) 0.990 no . .
C(2) H(4) 0.990 no . .
C(5) H(5) 1.080 no . .
C(7) H(6) 1.080 no . .
C(9) H(7) 1.090 no . .
C(9) H(8) 1.090 no . .
C(10) H(9) 0.960 no . .
C(10) H(10) 0.960 no . .
C(10) H(11) 0.960 no . .
C(11) H(12) 0.960 no . .
C(11) H(13) 0.960 no . .
C(11) H(14) 0.960 no . .
C(14) H(15) 1.090 no . .
C(16) H(16) 1.000 no . .
C(18) H(17) 1.070 no . .
C(18) H(18) 1.070 no . .
C(19) H(19) 0.960 no . .
C(19) H(20) 0.960 no . .
C(19) H(21) 0.960 no . .
C(20) H(22) 1.050 no . .
C(20) H(23) 1.050 no . .
C(20) H(24) 1.050 no . .
C(27) H(25) 1.030 no . .
C(27) H(26) 1.030 no . .
C(28) H(27) 1.050 no . .
C(28) H(28) 1.050 no . .
C(31) H(29) 1.080 no . .
C(33) H(30) 1.050 no . .
C(35) H(31) 1.070 no . .
C(35) H(32) 1.070 no . .
C(36) H(33) 0.960 no . .
C(36) H(34) 0.960 no . .
C(36) H(35) 0.960 no . .
C(37) H(36) 0.980 no . .
C(37) H(37) 0.980 no . .
C(37) H(38) 0.980 no . .
C(40) H(39) 1.090 no . .
C(42) H(40) 1.090 no . .
C(44) H(41) 1.080 no . .
C(44) H(42) 1.080 no . .
C(45) H(43) 0.980 no . .
C(45) H(44) 0.980 no . .
C(45) H(45) 0.980 no . .
C(46) H(46) 0.980 no . .
C(46) H(47) 0.980 no . .
C(46) H(48) 0.980 no . .
C(54) H(49) 1.020 no . .
C(55) H(50) 1.020 no . .
C(56) H(51) 1.020 no . .
C(57) H(52) 1.020 no . .
C(58) H(53) 1.020 no . .
C(59) H(54) 0.960 no . .
C(59) H(55) 0.960 no . .
C(59) H(56) 0.960 no . .
C(61) H(57) 1.020 no . .
C(62) H(58) 1.020 no . .
C(63) H(59) 1.020 no . .
C(64) H(60) 1.020 no . .
C(65) H(61) 1.020 no . .
C(66) H(62) 0.960 no . .
C(66) H(63) 0.960 no . .
C(66) H(64) 0.960 no . .

loop_
_geom_contact_atom_site_label_1
_geom_contact_atom_site_label_2
_geom_contact_distance
_geom_contact_publ_flag
_geom_contact_site_symmetry_1
_geom_contact_site_symmetry_2
F(2) C(36) 3.557(6) ? . 4_554
F(3) F(9) 2.906(4) ? . 1_655
F(3) C(64) 3.592(11) ? . 3_757
F(3) C(67) 3.404(15) ? . .
F(3) C(68) 2.90(2) ? . .
F(4) F(9) 3.187(4) ? . 1_655
F(4) F(10) 2.804(3) ? . 1_655
F(4) C(37) 3.576(5) ? . 1_655
F(5) C(37) 3.497(5) ? . 1_655
F(5) C(40) 3.449(5) ? . 4_554
F(7) C(10) 3.053(5) ? . 2_646
F(7) C(36) 3.489(5) ? . 2_546
F(8) C(36) 3.517(6) ? . 2_546
F(8) C(67) 3.274(19) ? . 3_656
F(8) C(68) 3.438(15) ? . 1_455
F(8) C(69) 3.431(14) ? . 1_455
F(9) F(3) 2.906(4) ? . 1_455
F(9) F(4) 3.187(4) ? . 1_455
F(9) C(28) 3.458(5) ? . 4_454
F(9) C(35) 3.515(5) ? . 4_454
F(9) C(68) 3.204(19) ? . 1_455
F(10) F(4) 2.804(3) ? . 1_455
F(10) C(55) 3.391(11) ? . 4_454
O(7) C(19) 3.363(6) ? . 4_455
C(10) F(7) 3.053(5) ? . 2_656
C(10) C(36) 3.541(7) ? . 3_667
C(11) C(51) 3.533(6) ? . 4_555
C(14) C(39) 3.580(6) ? . 4_554
C(19) O(7) 3.363(6) ? . 4_554
C(19) C(38) 3.564(6) ? . 4_554
C(22) C(58) 3.580(9) ? . .
C(27) C(54) 3.408(10) ? . .
C(27) C(55) 3.593(12) ? . .
C(28) F(9) 3.458(5) ? . 4_555
C(31) C(68) 3.443(18) ? . 4_455
C(33) C(66) 3.594(10) ? . 4_454
C(35) F(9) 3.515(5) ? . 4_555
C(36) F(2) 3.557(6) ? . 4_455
C(36) F(7) 3.489(5) ? . 2_556
C(36) F(8) 3.517(6) ? . 2_556
C(36) C(10) 3.541(7) ? . 3_667
C(37) F(4) 3.576(5) ? . 1_455
C(37) F(5) 3.497(5) ? . 1_455
C(38) C(19) 3.564(6) ? . 4_455
C(39) C(14) 3.580(6) ? . 4_455
C(40) F(5) 3.449(5) ? . 4_455
C(51) C(11) 3.533(6) ? . 4_454
C(54) C(27) 3.408(10) ? . .
C(55) F(10) 3.391(11) ? . 4_555
C(55) C(27) 3.593(12) ? . .
C(58) C(22) 3.580(9) ? . .
C(64) F(3) 3.592(11) ? . 3_757
C(66) C(33) 3.594(10) ? . 4_555
C(67) F(3) 3.404(15) ? . .
C(67) F(8) 3.274(19) ? . 3_656
C(68) F(3) 2.90(2) ? . .
C(68) F(8) 3.438(15) ? . 1_655
C(68) F(9) 3.204(19) ? . 1_655
C(68) C(31) 3.443(18) ? . 4_554
C(69) F(8) 3.431(14) ? . 1_655
Ti(2) H(21) 3.522 ? . 4_455
F(1) H(53) 3.524 ? . .
F(1) H(55) 3.101 ? . .
F(2) H(5) 2.897 ? . 2_646
F(2) H(10) 3.239 ? . 2_646
F(2) H(29) 3.030 ? . 4_554
F(2) H(33) 3.112 ? . 4_554
F(2) H(34) 3.210 ? . 4_554
F(2) H(53) 3.167 ? . .
F(2) H(55) 3.155 ? . .
F(2) H(60) 3.390 ? . 3_757
F(3) H(19) 3.438 ? . 4_555
F(3) H(29) 2.724 ? . 4_554
F(3) H(31) 2.814 ? . 4_554
F(3) H(60) 2.853 ? . 3_757
F(3) H(61) 3.129 ? . 3_757
F(4) H(19) 2.890 ? . 4_555
F(4) H(21) 3.454 ? . 4_555
F(4) H(28) 3.110 ? . 4_554
F(4) H(31) 3.353 ? . 4_554
F(4) H(37) 2.820 ? . 1_655
F(4) H(39) 3.200 ? . 4_554
F(4) H(41) 2.806 ? . 4_554
F(5) H(37) 3.220 ? . 1_655
F(5) H(38) 2.874 ? . 1_655
F(5) H(39) 2.373 ? . 4_554
F(5) H(41) 3.527 ? . 4_554
F(5) H(44) 3.173 ? . 4_554
F(6) H(10) 3.462 ? . 2_646
F(7) H(6) 3.494 ? . 4_454
F(7) H(9) 2.981 ? . 2_646
F(7) H(10) 3.138 ? . 2_646
F(7) H(11) 2.554 ? . 2_646
F(7) H(34) 3.541 ? . 2_546
F(7) H(35) 2.680 ? . 2_546
F(7) H(63) 3.321 ? . 3_657
F(8) H(34) 2.926 ? . 2_546
F(8) H(35) 3.372 ? . 2_546
F(8) H(61) 3.379 ? . 3_657
F(8) H(63) 2.798 ? . 3_657
F(9) H(12) 3.338 ? . 4_454
F(9) H(27) 2.675 ? . 4_454
F(9) H(28) 3.410 ? . 4_454
F(9) H(31) 2.723 ? . 4_454
F(9) H(32) 3.462 ? . 4_454
F(10) H(12) 3.465 ? . 4_454
F(10) H(21) 3.046 ? . 4_455
F(10) H(27) 3.505 ? . 4_454
F(10) H(28) 3.137 ? . 4_454
F(10) H(50) 2.525 ? . 4_454
F(10) H(51) 3.410 ? . 4_454
O(6) H(16) 3.431 ? . 4_455
O(6) H(21) 2.976 ? . 4_455
O(7) H(20) 3.183 ? . 4_455
O(7) H(21) 2.797 ? . 4_455
O(8) H(51) 2.927 ? . 4_454
C(1) H(51) 3.554 ? . 4_454
C(1) H(62) 3.023 ? . 4_454
C(2) H(51) 3.488 ? . 4_454
C(5) H(34) 3.596 ? . 3_667
C(5) H(43) 3.129 ? . 4_554
C(6) H(30) 3.576 ? . 1_655
C(6) H(34) 3.312 ? . 3_667
C(6) H(43) 3.386 ? . 4_554
C(6) H(44) 3.411 ? . 4_554
C(7) H(30) 3.233 ? . 1_655
C(10) H(30) 3.160 ? . 1_655
C(10) H(33) 3.151 ? . 3_667
C(10) H(34) 3.389 ? . 3_667
C(10) H(35) 3.510 ? . 1_655
C(10) H(35) 3.512 ? . 3_667
C(10) H(43) 3.462 ? . 4_554
C(10) H(44) 3.516 ? . 4_554
C(11) H(22) 3.372 ? . 4_555
C(11) H(23) 3.573 ? . 4_555
C(11) H(51) 3.225 ? . .
C(14) H(42) 3.495 ? . 4_554
C(14) H(52) 3.369 ? . 4_454
C(14) H(59) 3.575 ? . 2_656
C(15) H(42) 3.002 ? . 4_554
C(15) H(52) 3.047 ? . 4_454
C(16) H(37) 3.400 ? . 4_554
C(16) H(42) 2.836 ? . 4_554
C(16) H(52) 3.025 ? . 4_454
C(17) H(42) 3.238 ? . 4_554
C(17) H(52) 3.350 ? . 4_454
C(18) H(43) 3.599 ? . 4_554
C(19) H(37) 3.520 ? . 4_554
C(19) H(48) 3.574 ? . 4_554
C(20) H(14) 3.131 ? . 4_454
C(20) H(33) 3.309 ? . 4_554
C(22) H(53) 3.275 ? . .
C(23) H(29) 3.239 ? . 4_554
C(23) H(53) 3.064 ? . .
C(23) H(60) 3.552 ? . 3_757
C(24) H(19) 3.473 ? . 4_555
C(24) H(29) 3.110 ? . 4_554
C(24) H(31) 3.244 ? . 4_554
C(24) H(41) 3.314 ? . 4_554
C(24) H(53) 3.597 ? . .
C(24) H(60) 3.301 ? . 3_757
C(25) H(19) 3.204 ? . 4_555
C(25) H(31) 3.494 ? . 4_554
C(25) H(39) 3.368 ? . 4_554
C(25) H(41) 2.792 ? . 4_554
C(26) H(39) 2.992 ? . 4_554
C(26) H(41) 3.167 ? . 4_554
C(27) H(49) 3.529 ? . .
C(29) H(16) 3.160 ? . 4_455
C(29) H(62) 3.197 ? . 4_454
C(30) H(62) 3.478 ? . 4_454
C(31) H(24) 3.577 ? . 4_455
C(32) H(23) 2.998 ? . 4_455
C(32) H(24) 3.342 ? . 4_455
C(32) H(62) 3.481 ? . 4_454
C(33) H(6) 3.319 ? . 1_455
C(33) H(9) 3.580 ? . 1_455
C(33) H(16) 3.411 ? . 4_455
C(33) H(23) 2.780 ? . 4_455
C(33) H(62) 3.149 ? . 4_454
C(33) H(63) 3.590 ? . 4_454
C(33) H(64) 3.474 ? . 4_454
C(34) H(16) 2.861 ? . 4_455
C(34) H(23) 3.296 ? . 4_455
C(34) H(62) 3.012 ? . 4_454
C(34) H(64) 3.584 ? . 4_454
C(36) H(10) 3.414 ? . 3_667
C(36) H(11) 3.018 ? . 3_667
C(36) H(23) 3.409 ? . 4_455
C(36) H(24) 3.488 ? . 4_455
C(37) H(16) 3.017 ? . 4_455
C(37) H(44) 3.467 ? . 4_454
C(37) H(50) 3.339 ? . 4_454
C(38) H(15) 3.597 ? . 4_455
C(38) H(20) 3.208 ? . 4_455
C(38) H(21) 3.327 ? . 4_455
C(40) H(18) 3.377 ? . 4_455
C(40) H(49) 3.528 ? . .
C(41) H(15) 3.574 ? . 4_455
C(41) H(18) 3.485 ? . 4_455
C(41) H(49) 3.310 ? . .
C(42) H(15) 3.455 ? . 4_455
C(42) H(49) 3.498 ? . .
C(42) H(54) 3.573 ? . 3_657
C(42) H(56) 3.327 ? . .
C(43) H(15) 3.476 ? . 4_455
C(43) H(20) 3.320 ? . 4_455
C(43) H(56) 3.262 ? . .
C(45) H(9) 3.163 ? . 4_455
C(45) H(18) 3.381 ? . 4_455
C(45) H(38) 3.470 ? . 4_555
C(45) H(54) 3.456 ? . 3_657
C(46) H(20) 3.453 ? . 4_455
C(46) H(56) 3.353 ? . .
C(46) H(64) 3.279 ? . 3_657
C(47) H(12) 3.594 ? . 4_454
C(47) H(14) 3.144 ? . 4_454
C(47) H(21) 3.540 ? . 4_455
C(47) H(51) 3.316 ? . 4_454
C(48) H(14) 3.075 ? . 4_454
C(49) H(14) 3.166 ? . 4_454
C(49) H(63) 3.435 ? . 3_657
C(50) H(12) 3.445 ? . 4_454
C(50) H(14) 3.278 ? . 4_454
C(50) H(63) 3.199 ? . 3_657
C(51) H(12) 3.016 ? . 4_454
C(51) H(14) 3.336 ? . 4_454
C(51) H(27) 3.436 ? . 4_454
C(52) H(12) 3.084 ? . 4_454
C(52) H(14) 3.248 ? . 4_454
C(52) H(21) 3.244 ? . 4_455
C(52) H(50) 3.510 ? . 4_454
C(52) H(51) 3.538 ? . 4_454
C(53) H(25) 3.305 ? . .
C(53) H(26) 3.304 ? . .
C(53) H(57) 3.188 ? . .
C(53) H(58) 3.323 ? . .
C(54) H(25) 2.941 ? . .
C(54) H(26) 3.038 ? . .
C(54) H(28) 3.568 ? . .
C(54) H(57) 2.943 ? . .
C(55) H(1) 2.984 ? . 4_555
C(55) H(25) 3.468 ? . .
C(55) H(26) 3.015 ? . .
C(55) H(28) 3.412 ? . .
C(55) H(36) 3.266 ? . 4_555
C(55) H(57) 3.471 ? . .
C(56) H(1) 3.069 ? . 4_555
C(56) H(4) 2.863 ? . 4_555
C(56) H(12) 3.349 ? . .
C(56) H(13) 3.322 ? . .
C(56) H(26) 3.276 ? . .
C(57) H(4) 3.093 ? . 4_555
C(57) H(13) 3.390 ? . .
C(57) H(26) 3.577 ? . .
C(58) H(26) 3.519 ? . .
C(58) H(58) 3.433 ? . .
C(58) H(59) 3.336 ? . 3_757
C(59) H(25) 3.537 ? . .
C(59) H(40) 3.534 ? . 3_657
C(59) H(43) 3.307 ? . 3_657
C(59) H(57) 3.491 ? . .
C(59) H(58) 3.424 ? . .
C(60) H(2) 3.094 ? . 4_555
C(60) H(3) 3.183 ? . 4_555
C(60) H(46) 3.460 ? . 3_657
C(60) H(48) 3.442 ? . 3_657
C(61) H(3) 2.960 ? . 4_555
C(61) H(46) 3.410 ? . 3_657
C(61) H(54) 3.580 ? . .
C(62) H(3) 2.952 ? . 4_555
C(62) H(15) 2.986 ? . 2_646
C(62) H(54) 3.483 ? . .
C(62) H(59) 3.244 ? . 3_757
C(63) H(3) 3.152 ? . 4_555
C(63) H(7) 3.395 ? . 4_555
C(63) H(15) 3.038 ? . 2_646
C(63) H(20) 3.493 ? . 2_646
C(63) H(53) 3.522 ? . 3_757
C(63) H(58) 3.458 ? . 3_757
C(63) H(59) 3.471 ? . 3_757
C(64) H(3) 3.325 ? . 4_555
C(64) H(7) 2.953 ? . 4_555
C(64) H(19) 3.353 ? . 2_646
C(64) H(20) 3.264 ? . 2_646
C(64) H(53) 3.487 ? . 3_757
C(65) H(2) 3.430 ? . 4_555
C(65) H(3) 3.379 ? . 4_555
C(65) H(7) 3.325 ? . 4_555
C(65) H(8) 3.387 ? . 4_555
C(65) H(20) 3.444 ? . 2_646
C(66) H(2) 3.053 ? . 4_555
C(66) H(46) 3.271 ? . 3_657
C(66) H(48) 3.435 ? . 3_657
C(67) H(8) 3.372 ? . 2_646
C(67) H(29) 3.029 ? . 4_554
C(67) H(34) 3.452 ? . 4_554
C(67) H(61) 3.081 ? . 3_757
C(68) H(29) 2.650 ? . 4_554
C(68) H(31) 3.191 ? . 4_554
C(68) H(32) 3.597 ? . 4_554
C(68) H(61) 3.083 ? . 3_757
C(69) H(8) 3.130 ? . 4_554
C(69) H(29) 3.324 ? . 4_554
C(69) H(31) 3.502 ? . 4_554
C(69) H(32) 3.164 ? . 4_554
C(69) H(61) 3.296 ? . 1_554
H(1) C(55) 2.984 ? . 4_454
H(1) C(56) 3.069 ? . 4_454
H(1) H(50) 2.772 ? . 4_454
H(1) H(51) 2.948 ? . 4_454
H(1) H(57) 3.525 ? . 4_454
H(1) H(62) 2.891 ? . 4_454
H(2) C(60) 3.094 ? . 4_454
H(2) C(65) 3.430 ? . 4_454
H(2) C(66) 3.053 ? . 4_454
H(2) H(62) 2.281 ? . 4_454
H(2) H(63) 3.589 ? . 4_454
H(3) C(60) 3.183 ? . 4_454
H(3) C(61) 2.960 ? . 4_454
H(3) C(62) 2.952 ? . 4_454
H(3) C(63) 3.152 ? . 4_454
H(3) C(64) 3.325 ? . 4_454
H(3) C(65) 3.379 ? . 4_454
H(3) H(57) 3.417 ? . 4_454
H(3) H(58) 3.414 ? . 4_454
H(4) C(56) 2.863 ? . 4_454
H(4) C(57) 3.093 ? . 4_454
H(4) H(51) 2.691 ? . 4_454
H(4) H(52) 3.143 ? . 4_454
H(5) F(2) 2.897 ? . 2_656
H(5) H(43) 2.911 ? . 4_554
H(5) H(54) 3.600 ? . 2_656
H(5) H(55) 2.903 ? . 2_656
H(6) F(7) 3.494 ? . 4_555
H(6) C(33) 3.319 ? . 1_655
H(6) H(23) 2.849 ? . 4_555
H(6) H(30) 2.491 ? . 1_655
H(6) H(33) 3.526 ? . 1_655
H(6) H(35) 3.243 ? . 1_655
H(7) C(63) 3.395 ? . 4_454
H(7) C(64) 2.953 ? . 4_454
H(7) C(65) 3.325 ? . 4_454
H(7) H(60) 2.937 ? . 4_454
H(7) H(61) 3.563 ? . 4_454
H(8) C(65) 3.387 ? . 4_454
H(8) C(67) 3.372 ? . 2_656
H(8) C(69) 3.130 ? . 4_455
H(8) H(61) 3.320 ? . 4_454
H(9) F(7) 2.981 ? . 2_656
H(9) C(33) 3.580 ? . 1_655
H(9) C(45) 3.163 ? . 4_554
H(9) H(30) 2.604 ? . 1_655
H(9) H(35) 3.423 ? . 1_655
H(9) H(43) 3.069 ? . 4_554
H(9) H(44) 2.861 ? . 4_554
H(9) H(45) 3.024 ? . 4_554
H(10) F(2) 3.239 ? . 2_656
H(10) F(6) 3.462 ? . 2_656
H(10) F(7) 3.138 ? . 2_656
H(10) C(36) 3.414 ? . 3_667
H(10) H(33) 2.842 ? . 3_667
H(10) H(34) 3.279 ? . 3_667
H(10) H(43) 3.420 ? . 4_554
H(10) H(47) 3.478 ? . 2_656
H(10) H(55) 3.289 ? . 2_656
H(11) F(7) 2.554 ? . 2_656
H(11) C(36) 3.018 ? . 3_667
H(11) H(30) 3.046 ? . 1_655
H(11) H(33) 2.693 ? . 3_667
H(11) H(34) 3.063 ? . 3_667
H(11) H(35) 2.767 ? . 1_655
H(11) H(35) 2.795 ? . 3_667
H(12) F(9) 3.338 ? . 4_555
H(12) F(10) 3.465 ? . 4_555
H(12) C(47) 3.594 ? . 4_555
H(12) C(50) 3.445 ? . 4_555
H(12) C(51) 3.016 ? . 4_555
H(12) C(52) 3.084 ? . 4_555
H(12) C(56) 3.349 ? . .
H(12) H(51) 3.050 ? . .
H(13) C(56) 3.322 ? . .
H(13) C(57) 3.390 ? . .
H(13) H(22) 3.496 ? . 4_555
H(13) H(23) 3.499 ? . 4_555
H(13) H(51) 3.085 ? . .
H(13) H(52) 3.271 ? . .
H(14) C(20) 3.131 ? . 4_555
H(14) C(47) 3.144 ? . 4_555
H(14) C(48) 3.075 ? . 4_555
H(14) C(49) 3.166 ? . 4_555
H(14) C(50) 3.278 ? . 4_555
H(14) C(51) 3.336 ? . 4_555
H(14) C(52) 3.248 ? . 4_555
H(14) H(22) 2.497 ? . 4_555
H(14) H(23) 2.880 ? . 4_555
H(14) H(51) 2.993 ? . .
H(15) C(38) 3.597 ? . 4_554
H(15) C(41) 3.574 ? . 4_554
H(15) C(42) 3.455 ? . 4_554
H(15) C(43) 3.476 ? . 4_554
H(15) C(62) 2.986 ? . 2_656
H(15) C(63) 3.038 ? . 2_656
H(15) H(58) 3.004 ? . 2_656
H(15) H(59) 3.113 ? . 2_656
H(16) O(6) 3.431 ? . 4_554
H(16) C(29) 3.160 ? . 4_554
H(16) C(33) 3.411 ? . 4_554
H(16) C(34) 2.861 ? . 4_554
H(16) C(37) 3.017 ? . 4_554
H(16) H(37) 2.468 ? . 4_554
H(16) H(38) 3.323 ? . 4_554
H(16) H(42) 3.067 ? . 4_554
H(16) H(52) 3.379 ? . 4_454
H(17) H(43) 3.283 ? . 4_554
H(17) H(58) 3.166 ? . 2_656
H(18) C(40) 3.377 ? . 4_554
H(18) C(41) 3.485 ? . 4_554
H(18) C(45) 3.381 ? . 4_554
H(18) H(39) 3.109 ? . 4_554
H(18) H(43) 2.949 ? . 4_554
H(18) H(44) 3.272 ? . 4_554
H(19) F(3) 3.438 ? . 4_454
H(19) F(4) 2.890 ? . 4_454
H(19) C(24) 3.473 ? . 4_454
H(19) C(25) 3.204 ? . 4_454
H(19) C(64) 3.353 ? . 2_656
H(19) H(37) 3.446 ? . 4_554
H(19) H(52) 3.250 ? . 4_454
H(19) H(60) 3.165 ? . 2_656
H(20) O(7) 3.183 ? . 4_554
H(20) C(38) 3.208 ? . 4_554
H(20) C(43) 3.320 ? . 4_554
H(20) C(46) 3.453 ? . 4_554
H(20) C(63) 3.493 ? . 2_656
H(20) C(64) 3.264 ? . 2_656
H(20) C(65) 3.444 ? . 2_656
H(20) H(48) 2.765 ? . 4_554
H(20) H(60) 3.552 ? . 2_656
H(21) Ti(2) 3.522 ? . 4_554
H(21) F(4) 3.454 ? . 4_454
H(21) F(10) 3.046 ? . 4_554
H(21) O(6) 2.976 ? . 4_554
H(21) O(7) 2.797 ? . 4_554
H(21) C(38) 3.327 ? . 4_554
H(21) C(47) 3.540 ? . 4_554
H(21) C(52) 3.244 ? . 4_554
H(21) H(37) 2.895 ? . 4_554
H(21) H(42) 3.231 ? . 4_554
H(21) H(48) 3.557 ? . 4_554
H(22) C(11) 3.372 ? . 4_454
H(22) H(13) 3.496 ? . 4_454
H(22) H(14) 2.497 ? . 4_454
H(22) H(51) 3.052 ? . 4_454
H(23) C(11) 3.573 ? . 4_454
H(23) C(32) 2.998 ? . 4_554
H(23) C(33) 2.780 ? . 4_554
H(23) C(34) 3.296 ? . 4_554
H(23) C(36) 3.409 ? . 4_554
H(23) H(6) 2.849 ? . 4_454
H(23) H(13) 3.499 ? . 4_454
H(23) H(14) 2.880 ? . 4_454
H(23) H(30) 2.905 ? . 4_554
H(23) H(33) 2.966 ? . 4_554
H(24) C(31) 3.577 ? . 4_554
H(24) C(32) 3.342 ? . 4_554
H(24) C(36) 3.488 ? . 4_554
H(24) H(33) 2.789 ? . 4_554
H(25) C(53) 3.305 ? . .
H(25) C(54) 2.941 ? . .
H(25) C(55) 3.468 ? . .
H(25) C(59) 3.537 ? . .
H(25) H(49) 2.867 ? . .
H(25) H(56) 2.999 ? . .
H(26) C(53) 3.304 ? . .
H(26) C(54) 3.038 ? . .
H(26) C(55) 3.015 ? . .
H(26) C(56) 3.276 ? . .
H(26) C(57) 3.577 ? . .
H(26) C(58) 3.519 ? . .
H(26) H(49) 3.448 ? . .
H(26) H(50) 3.402 ? . .
H(27) F(9) 2.675 ? . 4_555
H(27) F(10) 3.505 ? . 4_555
H(27) C(51) 3.436 ? . 4_555
H(28) F(4) 3.110 ? . 4_455
H(28) F(9) 3.410 ? . 4_555
H(28) F(10) 3.137 ? . 4_555
H(28) C(54) 3.568 ? . .
H(28) C(55) 3.412 ? . .
H(28) H(49) 3.366 ? . .
H(28) H(50) 3.051 ? . .
H(29) F(2) 3.030 ? . 4_455
H(29) F(3) 2.724 ? . 4_455
H(29) C(23) 3.239 ? . 4_455
H(29) C(24) 3.110 ? . 4_455
H(29) C(67) 3.029 ? . 4_455
H(29) C(68) 2.650 ? . 4_455
H(29) C(69) 3.324 ? . 4_455
H(30) C(6) 3.576 ? . 1_455
H(30) C(7) 3.233 ? . 1_455
H(30) C(10) 3.160 ? . 1_455
H(30) H(6) 2.491 ? . 1_455
H(30) H(9) 2.604 ? . 1_455
H(30) H(11) 3.046 ? . 1_455
H(30) H(23) 2.905 ? . 4_455
H(30) H(62) 3.600 ? . 4_454
H(30) H(64) 3.455 ? . 4_454
H(31) F(3) 2.814 ? . 4_455
H(31) F(4) 3.353 ? . 4_455
H(31) F(9) 2.723 ? . 4_555
H(31) C(24) 3.244 ? . 4_455
H(31) C(25) 3.494 ? . 4_455
H(31) C(68) 3.191 ? . 4_455
H(31) C(69) 3.502 ? . 4_455
H(32) F(9) 3.462 ? . 4_555
H(32) C(68) 3.597 ? . 4_455
H(32) C(69) 3.164 ? . 4_455
H(33) F(2) 3.112 ? . 4_455
H(33) C(10) 3.151 ? . 3_667
H(33) C(20) 3.309 ? . 4_455
H(33) H(6) 3.526 ? . 1_455
H(33) H(10) 2.842 ? . 3_667
H(33) H(11) 2.693 ? . 3_667
H(33) H(23) 2.966 ? . 4_455
H(33) H(24) 2.789 ? . 4_455
H(34) F(2) 3.210 ? . 4_455
H(34) F(7) 3.541 ? . 2_556
H(34) F(8) 2.926 ? . 2_556
H(34) C(5) 3.596 ? . 3_667
H(34) C(6) 3.312 ? . 3_667
H(34) C(10) 3.389 ? . 3_667
H(34) C(67) 3.452 ? . 4_455
H(34) H(10) 3.279 ? . 3_667
H(34) H(11) 3.063 ? . 3_667
H(35) F(7) 2.680 ? . 2_556
H(35) F(8) 3.372 ? . 2_556
H(35) C(10) 3.510 ? . 1_455
H(35) C(10) 3.512 ? . 3_667
H(35) H(6) 3.243 ? . 1_455
H(35) H(9) 3.423 ? . 1_455
H(35) H(11) 2.767 ? . 1_455
H(35) H(11) 2.795 ? . 3_667
H(36) C(55) 3.266 ? . 4_454
H(36) H(44) 3.550 ? . 4_454
H(36) H(49) 3.335 ? . 4_454
H(36) H(50) 2.450 ? . 4_454
H(36) H(62) 3.268 ? . 4_454
H(36) H(64) 3.404 ? . 4_454
H(37) F(4) 2.820 ? . 1_455
H(37) F(5) 3.220 ? . 1_455
H(37) C(16) 3.400 ? . 4_455
H(37) C(19) 3.520 ? . 4_455
H(37) H(16) 2.468 ? . 4_455
H(37) H(19) 3.446 ? . 4_455
H(37) H(21) 2.895 ? . 4_455
H(37) H(50) 3.462 ? . 4_454
H(38) F(5) 2.874 ? . 1_455
H(38) C(45) 3.470 ? . 4_454
H(38) H(16) 3.323 ? . 4_455
H(38) H(39) 3.331 ? . 4_454
H(38) H(44) 2.592 ? . 4_454
H(39) F(4) 3.200 ? . 4_455
H(39) F(5) 2.373 ? . 4_455
H(39) C(25) 3.368 ? . 4_455
H(39) C(26) 2.992 ? . 4_455
H(39) H(18) 3.109 ? . 4_455
H(39) H(38) 3.331 ? . 4_555
H(40) C(59) 3.534 ? . 3_657
H(40) H(40) 3.026 ? . 3_657
H(40) H(45) 3.330 ? . 3_657
H(40) H(54) 2.844 ? . 3_657
H(40) H(56) 3.383 ? . .
H(40) H(56) 3.352 ? . 3_657
H(40) H(57) 3.441 ? . 3_657
H(41) F(4) 2.806 ? . 4_455
H(41) F(5) 3.527 ? . 4_455
H(41) C(24) 3.314 ? . 4_455
H(41) C(25) 2.792 ? . 4_455
H(41) C(26) 3.167 ? . 4_455
H(42) C(14) 3.495 ? . 4_455
H(42) C(15) 3.002 ? . 4_455
H(42) C(16) 2.836 ? . 4_455
H(42) C(17) 3.238 ? . 4_455
H(42) H(16) 3.067 ? . 4_455
H(42) H(21) 3.231 ? . 4_455
H(43) C(5) 3.129 ? . 4_455
H(43) C(6) 3.386 ? . 4_455
H(43) C(10) 3.462 ? . 4_455
H(43) C(18) 3.599 ? . 4_455
H(43) C(59) 3.307 ? . 3_657
H(43) H(5) 2.911 ? . 4_455
H(43) H(9) 3.069 ? . 4_455
H(43) H(10) 3.420 ? . 4_455
H(43) H(17) 3.283 ? . 4_455
H(43) H(18) 2.949 ? . 4_455
H(43) H(54) 2.768 ? . 3_657
H(43) H(55) 3.232 ? . 3_657
H(43) H(56) 3.410 ? . 3_657
H(44) F(5) 3.173 ? . 4_455
H(44) C(6) 3.411 ? . 4_455
H(44) C(10) 3.516 ? . 4_455
H(44) C(37) 3.467 ? . 4_555
H(44) H(9) 2.861 ? . 4_455
H(44) H(18) 3.272 ? . 4_455
H(44) H(36) 3.550 ? . 4_555
H(44) H(38) 2.592 ? . 4_555
H(45) H(9) 3.024 ? . 4_455
H(45) H(40) 3.330 ? . 3_657
H(45) H(46) 2.868 ? . 3_657
H(45) H(49) 3.437 ? . .
H(45) H(54) 3.460 ? . 3_657
H(45) H(56) 3.504 ? . 3_657
H(45) H(64) 3.584 ? . .
H(46) C(60) 3.460 ? . 3_657
H(46) C(61) 3.410 ? . 3_657
H(46) C(66) 3.271 ? . 3_657
H(46) H(45) 2.868 ? . 3_657
H(46) H(56) 3.465 ? . .
H(46) H(57) 3.129 ? . 3_657
H(46) H(63) 3.447 ? . 3_657
H(46) H(64) 2.583 ? . 3_657
H(47) H(10) 3.478 ? . 2_646
H(47) H(55) 3.587 ? . .
H(47) H(56) 2.847 ? . .
H(48) C(19) 3.574 ? . 4_455
H(48) C(60) 3.442 ? . 3_657
H(48) C(66) 3.435 ? . 3_657
H(48) H(20) 2.765 ? . 4_455
H(48) H(21) 3.557 ? . 4_455
H(48) H(63) 3.239 ? . 3_657
H(48) H(64) 3.131 ? . 3_657
H(49) C(27) 3.529 ? . .
H(49) C(40) 3.528 ? . .
H(49) C(41) 3.310 ? . .
H(49) C(42) 3.498 ? . .
H(49) H(25) 2.867 ? . .
H(49) H(26) 3.448 ? . .
H(49) H(28) 3.366 ? . .
H(49) H(36) 3.335 ? . 4_555
H(49) H(45) 3.437 ? . .
H(49) H(57) 2.943 ? . .
H(50) F(10) 2.525 ? . 4_555
H(50) C(37) 3.339 ? . 4_555
H(50) C(52) 3.510 ? . 4_555
H(50) H(1) 2.772 ? . 4_555
H(50) H(26) 3.402 ? . .
H(50) H(28) 3.051 ? . .
H(50) H(36) 2.450 ? . 4_555
H(50) H(37) 3.462 ? . 4_555
H(51) F(10) 3.410 ? . 4_555
H(51) O(8) 2.927 ? . 4_555
H(51) C(1) 3.554 ? . 4_555
H(51) C(2) 3.488 ? . 4_555
H(51) C(11) 3.225 ? . .
H(51) C(47) 3.316 ? . 4_555
H(51) C(52) 3.538 ? . 4_555
H(51) H(1) 2.948 ? . 4_555
H(51) H(4) 2.691 ? . 4_555
H(51) H(12) 3.050 ? . .
H(51) H(13) 3.085 ? . .
H(51) H(14) 2.993 ? . .
H(51) H(22) 3.052 ? . 4_555
H(52) C(14) 3.369 ? . 4_555
H(52) C(15) 3.047 ? . 4_555
H(52) C(16) 3.025 ? . 4_555
H(52) C(17) 3.350 ? . 4_555
H(52) H(4) 3.143 ? . 4_555
H(52) H(13) 3.271 ? . .
H(52) H(16) 3.379 ? . 4_555
H(52) H(19) 3.250 ? . 4_555
H(52) H(59) 3.520 ? . 3_757
H(53) F(1) 3.524 ? . .
H(53) F(2) 3.167 ? . .
H(53) C(22) 3.275 ? . .
H(53) C(23) 3.064 ? . .
H(53) C(24) 3.597 ? . .
H(53) C(63) 3.522 ? . 3_757
H(53) C(64) 3.487 ? . 3_757
H(53) H(58) 3.457 ? . .
H(53) H(59) 2.894 ? . 3_757
H(53) H(60) 2.733 ? . 3_757
H(54) C(42) 3.573 ? . 3_657
H(54) C(45) 3.456 ? . 3_657
H(54) C(61) 3.580 ? . .
H(54) C(62) 3.483 ? . .
H(54) H(5) 3.600 ? . 2_646
H(54) H(40) 2.844 ? . 3_657
H(54) H(43) 2.768 ? . 3_657
H(54) H(45) 3.460 ? . 3_657
H(54) H(57) 2.973 ? . .
H(54) H(58) 2.760 ? . .
H(55) F(1) 3.101 ? . .
H(55) F(2) 3.155 ? . .
H(55) H(5) 2.903 ? . 2_646
H(55) H(10) 3.289 ? . 2_646
H(55) H(43) 3.232 ? . 3_657
H(55) H(47) 3.587 ? . .
H(56) C(42) 3.327 ? . .
H(56) C(43) 3.262 ? . .
H(56) C(46) 3.353 ? . .
H(56) H(25) 2.999 ? . .
H(56) H(40) 3.383 ? . .
H(56) H(40) 3.352 ? . 3_657
H(56) H(43) 3.410 ? . 3_657
H(56) H(45) 3.504 ? . 3_657
H(56) H(46) 3.465 ? . .
H(56) H(47) 2.847 ? . .
H(57) C(53) 3.188 ? . .
H(57) C(54) 2.943 ? . .
H(57) C(55) 3.471 ? . .
H(57) C(59) 3.491 ? . .
H(57) H(1) 3.525 ? . 4_555
H(57) H(3) 3.417 ? . 4_555
H(57) H(40) 3.441 ? . 3_657
H(57) H(46) 3.129 ? . 3_657
H(57) H(49) 2.943 ? . .
H(57) H(54) 2.973 ? . .
H(58) C(53) 3.323 ? . .
H(58) C(58) 3.433 ? . .
H(58) C(59) 3.424 ? . .
H(58) C(63) 3.458 ? . 3_757
H(58) H(3) 3.414 ? . 4_555
H(58) H(15) 3.004 ? . 2_646
H(58) H(17) 3.166 ? . 2_646
H(58) H(53) 3.457 ? . .
H(58) H(54) 2.760 ? . .
H(58) H(59) 2.640 ? . 3_757
H(59) C(14) 3.575 ? . 2_646
H(59) C(58) 3.336 ? . 3_757
H(59) C(62) 3.244 ? . 3_757
H(59) C(63) 3.471 ? . 3_757
H(59) H(15) 3.113 ? . 2_646
H(59) H(52) 3.520 ? . 3_757
H(59) H(53) 2.894 ? . 3_757
H(59) H(58) 2.640 ? . 3_757
H(59) H(59) 3.115 ? . 3_757
H(60) F(2) 3.390 ? . 3_757
H(60) F(3) 2.853 ? . 3_757
H(60) C(23) 3.552 ? . 3_757
H(60) C(24) 3.301 ? . 3_757
H(60) H(7) 2.937 ? . 4_555
H(60) H(19) 3.165 ? . 2_646
H(60) H(20) 3.552 ? . 2_646
H(60) H(53) 2.733 ? . 3_757
H(61) F(3) 3.129 ? . 3_757
H(61) F(8) 3.379 ? . 3_657
H(61) C(67) 3.081 ? . 3_757
H(61) C(68) 3.083 ? . 3_757
H(61) C(69) 3.296 ? . 1_556
H(61) H(7) 3.563 ? . 4_555
H(61) H(8) 3.320 ? . 4_555
H(62) C(1) 3.023 ? . 4_555
H(62) C(29) 3.197 ? . 4_555
H(62) C(30) 3.478 ? . 4_555
H(62) C(32) 3.481 ? . 4_555
H(62) C(33) 3.149 ? . 4_555
H(62) C(34) 3.012 ? . 4_555
H(62) H(1) 2.891 ? . 4_555
H(62) H(2) 2.281 ? . 4_555
H(62) H(30) 3.600 ? . 4_555
H(62) H(36) 3.268 ? . 4_555
H(63) F(7) 3.321 ? . 3_657
H(63) F(8) 2.798 ? . 3_657
H(63) C(33) 3.590 ? . 4_555
H(63) C(49) 3.435 ? . 3_657
H(63) C(50) 3.199 ? . 3_657
H(63) H(2) 3.589 ? . 4_555
H(63) H(46) 3.447 ? . 3_657
H(63) H(48) 3.239 ? . 3_657
H(64) C(33) 3.474 ? . 4_555
H(64) C(34) 3.584 ? . 4_555
H(64) C(46) 3.279 ? . 3_657
H(64) H(30) 3.455 ? . 4_555
H(64) H(36) 3.404 ? . 4_555
H(64) H(45) 3.584 ? . .
H(64) H(46) 2.583 ? . 3_657
H(64) H(48) 3.131 ? . 3_657

loop_
_geom_torsion_atom_site_label_1
_geom_torsion_atom_site_label_2
_geom_torsion_atom_site_label_3
_geom_torsion_atom_site_label_4
_geom_torsion
_geom_torsion_publ_flag
_geom_torsion_site_symmetry_1
_geom_torsion_site_symmetry_2
_geom_torsion_site_symmetry_3
_geom_torsion_site_symmetry_4
O(1) Ti(1) O(2) C(3) -129.0(2) ? . . . .
O(2) Ti(1) O(1) Ti(2) -108.22(13) ? . . . .
O(2) Ti(1) O(1) C(1) 84.9(2) ? . . . .
O(1) Ti(1) O(3) C(12) 99.3(4) ? . . . .
O(3) Ti(1) O(1) Ti(2) 92.86(13) ? . . . .
O(3) Ti(1) O(1) C(1) -74.0(2) ? . . . .
O(1) Ti(1) O(4) C(21) 89.7(6) ? . . . .
O(4) Ti(1) O(1) Ti(2) -16.5(5) ? . . . .
O(4) Ti(1) O(1) C(1) 176.6(4) ? . . . .
O(1) Ti(1) O(5) Ti(2) 9.94(11) ? . . . .
O(1) Ti(1) O(5) C(27) -127.7(2) ? . . . .
O(5) Ti(1) O(1) Ti(2) -9.84(11) ? . . . .
O(5) Ti(1) O(1) C(1) -176.7(2) ? . . . .
O(1) Ti(1) N(1) C(2) -27.2(2) ? . . . .
O(1) Ti(1) N(1) C(9) 91.0(2) ? . . . .
O(1) Ti(1) N(1) C(18) -147.5(2) ? . . . .
N(1) Ti(1) O(1) Ti(2) 171.11(14) ? . . . .
N(1) Ti(1) O(1) C(1) 4.2(2) ? . . . .
O(2) Ti(1) O(3) C(12) -22.0(6) ? . . . .
O(3) Ti(1) O(2) C(3) -7.6(4) ? . . . .
O(2) Ti(1) O(4) C(21) -177.0(4) ? . . . .
O(4) Ti(1) O(2) C(3) 65.5(2) ? . . . .
O(2) Ti(1) O(5) Ti(2) 103.46(13) ? . . . .
O(2) Ti(1) O(5) C(27) -34.1(2) ? . . . .
O(5) Ti(1) O(2) C(3) 158.1(2) ? . . . .
O(2) Ti(1) N(1) C(2) -125.6(2) ? . . . .
O(2) Ti(1) N(1) C(9) -7.4(2) ? . . . .
O(2) Ti(1) N(1) C(18) 114.1(2) ? . . . .
N(1) Ti(1) O(2) C(3) -53.5(2) ? . . . .
O(3) Ti(1) O(4) C(21) -20.6(4) ? . . . .
O(4) Ti(1) O(3) C(12) -94.3(4) ? . . . .
O(3) Ti(1) O(5) Ti(2) -82.66(14) ? . . . .
O(3) Ti(1) O(5) C(27) 139.7(2) ? . . . .
O(5) Ti(1) O(3) C(12) 172.5(4) ? . . . .
O(3) Ti(1) N(1) C(2) 72.2(2) ? . . . .
O(3) Ti(1) N(1) C(9) -169.6(2) ? . . . .
O(3) Ti(1) N(1) C(18) -48.2(2) ? . . . .
N(1) Ti(1) O(3) C(12) 24.3(4) ? . . . .
O(4) Ti(1) O(5) Ti(2) -171.72(13) ? . . . .
O(4) Ti(1) O(5) C(27) 50.7(2) ? . . . .
O(5) Ti(1) O(4) C(21) 83.4(4) ? . . . .
O(4) Ti(1) N(1) C(2) 155.0(2) ? . . . .
O(4) Ti(1) N(1) C(9) -86.8(2) ? . . . .
O(4) Ti(1) N(1) C(18) 34.6(2) ? . . . .
N(1) Ti(1) O(4) C(21) -98.6(4) ? . . . .
O(5) Ti(1) N(1) C(2) -28.9(3) ? . . . .
O(5) Ti(1) N(1) C(9) 89.3(3) ? . . . .
O(5) Ti(1) N(1) C(18) -149.3(2) ? . . . .
N(1) Ti(1) O(5) Ti(2) 11.7(2) ? . . . .
N(1) Ti(1) O(5) C(27) -125.9(3) ? . . . .
O(1) Ti(2) O(5) Ti(1) -10.02(11) ? . . . .
O(1) Ti(2) O(5) C(27) 131.4(2) ? . . . .
O(5) Ti(2) O(1) Ti(1) 9.63(11) ? . . . .
O(5) Ti(2) O(1) C(1) 175.1(3) ? . . . .
O(1) Ti(2) O(6) C(29) -66.5(4) ? . . . .
O(6) Ti(2) O(1) Ti(1) 167.54(13) ? . . . .
O(6) Ti(2) O(1) C(1) -27.0(3) ? . . . .
O(1) Ti(2) O(7) C(38) 69.2(6) ? . . . .
O(7) Ti(2) O(1) Ti(1) 7.2(5) ? . . . .
O(7) Ti(2) O(1) C(1) 172.6(4) ? . . . .
O(1) Ti(2) O(8) C(47) 176.7(3) ? . . . .
O(8) Ti(2) O(1) Ti(1) -92.62(13) ? . . . .
O(8) Ti(2) O(1) C(1) 72.8(3) ? . . . .
O(1) Ti(2) N(2) C(28) -76.4(2) ? . . . .
O(1) Ti(2) N(2) C(35) 41.2(2) ? . . . .
O(1) Ti(2) N(2) C(44) 160.2(2) ? . . . .
N(2) Ti(2) O(1) Ti(1) 84.31(13) ? . . . .
N(2) Ti(2) O(1) C(1) -110.3(3) ? . . . .
O(5) Ti(2) O(6) C(29) -19.0(5) ? . . . .
O(6) Ti(2) O(5) Ti(1) -61.2(2) ? . . . .
O(6) Ti(2) O(5) C(27) 80.2(3) ? . . . .
O(5) Ti(2) O(7) C(38) 66.9(4) ? . . . .
O(7) Ti(2) O(5) Ti(1) 169.33(13) ? . . . .
O(7) Ti(2) O(5) C(27) -49.2(2) ? . . . .
O(5) Ti(2) O(8) C(47) 105.8(3) ? . . . .
O(8) Ti(2) O(5) Ti(1) 76.81(14) ? . . . .
O(8) Ti(2) O(5) C(27) -141.7(2) ? . . . .
O(5) Ti(2) N(2) C(28) -6.8(2) ? . . . .
O(5) Ti(2) N(2) C(35) 110.8(2) ? . . . .
O(5) Ti(2) N(2) C(44) -130.2(2) ? . . . .
N(2) Ti(2) O(5) Ti(1) -108.88(14) ? . . . .
N(2) Ti(2) O(5) C(27) 32.6(2) ? . . . .
O(6) Ti(2) O(7) C(38) -90.4(4) ? . . . .
O(7) Ti(2) O(6) C(29) 108.1(4) ? . . . .
O(6) Ti(2) O(8) C(47) -93.3(3) ? . . . .
O(8) Ti(2) O(6) C(29) -157.4(4) ? . . . .
O(6) Ti(2) N(2) C(28) -165.8(2) ? . . . .
O(6) Ti(2) N(2) C(35) -48.1(2) ? . . . .
O(6) Ti(2) N(2) C(44) 70.8(2) ? . . . .
N(2) Ti(2) O(6) C(29) 27.4(4) ? . . . .
O(7) Ti(2) O(8) C(47) 11.9(3) ? . . . .
O(8) Ti(2) O(7) C(38) 168.9(4) ? . . . .
O(7) Ti(2) N(2) C(28) 88.4(2) ? . . . .
O(7) Ti(2) N(2) C(35) -153.9(2) ? . . . .
O(7) Ti(2) N(2) C(44) -35.0(2) ? . . . .
N(2) Ti(2) O(7) C(38) -9.4(4) ? . . . .
O(8) Ti(2) N(2) C(28) 71.0(14) ? . . . .
O(8) Ti(2) N(2) C(35) -171.3(12) ? . . . .
O(8) Ti(2) N(2) C(44) -52.3(14) ? . . . .
N(2) Ti(2) O(8) C(47) 29.1(15) ? . . . .
Ti(1) O(1) C(1) C(2) 19.5(4) ? . . . .
Ti(2) O(1) C(1) C(2) -144.0(2) ? . . . .
Ti(1) O(2) C(3) C(4) 67.8(4) ? . . . .
Ti(1) O(2) C(3) C(8) -110.6(4) ? . . . .
Ti(1) O(3) C(12) C(13) -4.8(7) ? . . . .
Ti(1) O(3) C(12) C(17) 178.3(3) ? . . . .
Ti(1) O(4) C(21) C(22) -54.3(6) ? . . . .
Ti(1) O(4) C(21) C(26) 128.8(4) ? . . . .
Ti(1) O(5) C(27) C(28) 83.2(3) ? . . . .
Ti(2) O(5) C(27) C(28) -52.2(3) ? . . . .
Ti(2) O(6) C(29) C(30) -10.5(6) ? . . . .
Ti(2) O(6) C(29) C(34) 171.0(3) ? . . . .
Ti(2) O(7) C(38) C(39) 26.9(6) ? . . . .
Ti(2) O(7) C(38) C(43) -153.1(3) ? . . . .
Ti(2) O(8) C(47) C(48) -85.9(5) ? . . . .
Ti(2) O(8) C(47) C(52) 96.8(4) ? . . . .
Ti(1) N(1) C(2) C(1) 45.6(3) ? . . . .
Ti(1) N(1) C(9) C(4) 55.9(4) ? . . . .
Ti(1) N(1) C(18) C(13) 64.6(3) ? . . . .
C(2) N(1) C(9) C(4) 171.8(3) ? . . . .
C(9) N(1) C(2) C(1) -75.6(3) ? . . . .
C(2) N(1) C(18) C(13) -51.6(4) ? . . . .
C(18) N(1) C(2) C(1) 165.2(3) ? . . . .
C(9) N(1) C(18) C(13) -171.1(3) ? . . . .
C(18) N(1) C(9) C(4) -66.8(4) ? . . . .
Ti(2) N(2) C(28) C(27) -17.4(3) ? . . . .
Ti(2) N(2) C(35) C(30) 62.6(4) ? . . . .
Ti(2) N(2) C(44) C(39) 65.9(3) ? . . . .
C(28) N(2) C(35) C(30) -178.4(3) ? . . . .
C(35) N(2) C(28) C(27) -135.9(3) ? . . . .
C(28) N(2) C(44) C(39) -56.5(4) ? . . . .
C(44) N(2) C(28) C(27) 105.7(3) ? . . . .
C(35) N(2) C(44) C(39) -174.6(3) ? . . . .
C(44) N(2) C(35) C(30) -58.0(4) ? . . . .
O(1) C(1) C(2) N(1) -43.9(4) ? . . . .
O(2) C(3) C(4) C(5) -179.8(3) ? . . . .
O(2) C(3) C(4) C(9) -0.2(5) ? . . . .
O(2) C(3) C(8) C(7) -179.6(3) ? . . . .
O(2) C(3) C(8) C(11) 2.1(6) ? . . . .
C(4) C(3) C(8) C(7) 2.1(6) ? . . . .
C(4) C(3) C(8) C(11) -176.2(4) ? . . . .
C(8) C(3) C(4) C(5) -1.4(6) ? . . . .
C(8) C(3) C(4) C(9) 178.2(4) ? . . . .
C(3) C(4) C(5) C(6) 0.2(6) ? . . . .
C(3) C(4) C(9) N(1) -59.3(5) ? . . . .
C(5) C(4) C(9) N(1) 120.3(4) ? . . . .
C(9) C(4) C(5) C(6) -179.3(4) ? . . . .
C(4) C(5) C(6) C(7) 0.2(6) ? . . . .
C(4) C(5) C(6) C(10) 178.0(4) ? . . . .
C(5) C(6) C(7) C(8) 0.5(7) ? . . . .
C(10) C(6) C(7) C(8) -177.3(4) ? . . . .
C(6) C(7) C(8) C(3) -1.7(7) ? . . . .
C(6) C(7) C(8) C(11) 176.6(4) ? . . . .
O(3) C(12) C(13) C(14) -177.9(3) ? . . . .
O(3) C(12) C(13) C(18) 3.9(6) ? . . . .
O(3) C(12) C(17) C(16) 177.0(3) ? . . . .
O(3) C(12) C(17) C(20) -2.0(6) ? . . . .
C(13) C(12) C(17) C(16) 0.1(5) ? . . . .
C(13) C(12) C(17) C(20) -178.9(4) ? . . . .
C(17) C(12) C(13) C(14) -1.0(6) ? . . . .
C(17) C(12) C(13) C(18) -179.2(4) ? . . . .
C(12) C(13) C(14) C(15) 1.6(6) ? . . . .
C(12) C(13) C(18) N(1) -40.2(5) ? . . . .
C(14) C(13) C(18) N(1) 141.6(4) ? . . . .
C(18) C(13) C(14) C(15) 179.9(3) ? . . . .
C(13) C(14) C(15) C(16) -1.4(6) ? . . . .
C(13) C(14) C(15) C(19) 178.4(4) ? . . . .
C(14) C(15) C(16) C(17) 0.4(7) ? . . . .
C(19) C(15) C(16) C(17) -179.3(4) ? . . . .
C(15) C(16) C(17) C(12) 0.2(5) ? . . . .
C(15) C(16) C(17) C(20) 179.1(4) ? . . . .
O(4) C(21) C(22) F(1) 0.9(6) ? . . . .
O(4) C(21) C(22) C(23) -176.1(4) ? . . . .
O(4) C(21) C(26) F(5) -2.3(6) ? . . . .
O(4) C(21) C(26) C(25) 177.3(4) ? . . . .
C(22) C(21) C(26) F(5) -179.4(3) ? . . . .
C(22) C(21) C(26) C(25) 0.2(5) ? . . . .
C(26) C(21) C(22) F(1) 178.0(3) ? . . . .
C(26) C(21) C(22) C(23) 0.9(6) ? . . . .
F(1) C(22) C(23) F(2) 1.4(6) ? . . . .
F(1) C(22) C(23) C(24) -178.4(4) ? . . . .
C(21) C(22) C(23) F(2) 178.5(4) ? . . . .
C(21) C(22) C(23) C(24) -1.4(7) ? . . . .
F(2) C(23) C(24) F(3) 1.0(7) ? . . . .
F(2) C(23) C(24) C(25) -179.2(4) ? . . . .
C(22) C(23) C(24) F(3) -179.1(4) ? . . . .
C(22) C(23) C(24) C(25) 0.6(7) ? . . . .
F(3) C(24) C(25) F(4) 1.0(7) ? . . . .
F(3) C(24) C(25) C(26) -179.8(4) ? . . . .
C(23) C(24) C(25) F(4) -178.8(4) ? . . . .
C(23) C(24) C(25) C(26) 0.5(7) ? . . . .
F(4) C(25) C(26) F(5) -2.0(6) ? . . . .
F(4) C(25) C(26) C(21) 178.4(4) ? . . . .
C(24) C(25) C(26) F(5) 178.7(4) ? . . . .
C(24) C(25) C(26) C(21) -0.9(7) ? . . . .
O(5) C(27) C(28) N(2) 42.7(4) ? . . . .
O(6) C(29) C(30) C(31) -175.0(3) ? . . . .
O(6) C(29) C(30) C(35) 8.4(6) ? . . . .
O(6) C(29) C(34) C(33) 176.4(3) ? . . . .
O(6) C(29) C(34) C(37) -4.3(6) ? . . . .
C(30) C(29) C(34) C(33) -2.2(6) ? . . . .
C(30) C(29) C(34) C(37) 177.1(4) ? . . . .
C(34) C(29) C(30) C(31) 3.5(6) ? . . . .
C(34) C(29) C(30) C(35) -173.1(4) ? . . . .
C(29) C(30) C(31) C(32) -2.3(6) ? . . . .
C(29) C(30) C(35) N(2) -42.1(5) ? . . . .
C(31) C(30) C(35) N(2) 141.3(4) ? . . . .
C(35) C(30) C(31) C(32) 174.4(4) ? . . . .
C(30) C(31) C(32) C(33) -0.2(6) ? . . . .
C(30) C(31) C(32) C(36) 177.3(4) ? . . . .
C(31) C(32) C(33) C(34) 1.7(7) ? . . . .
C(36) C(32) C(33) C(34) -175.9(4) ? . . . .
C(32) C(33) C(34) C(29) -0.5(6) ? . . . .
C(32) C(33) C(34) C(37) -179.8(4) ? . . . .
O(7) C(38) C(39) C(40) -177.1(4) ? . . . .
O(7) C(38) C(39) C(44) 4.5(6) ? . . . .
O(7) C(38) C(43) C(42) 177.4(4) ? . . . .
O(7) C(38) C(43) C(46) 0.0(6) ? . . . .
C(39) C(38) C(43) C(42) -2.6(7) ? . . . .
C(39) C(38) C(43) C(46) -179.9(3) ? . . . .
C(43) C(38) C(39) C(40) 2.9(7) ? . . . .
C(43) C(38) C(39) C(44) -175.5(4) ? . . . .
C(38) C(39) C(40) C(41) -1.5(7) ? . . . .
C(38) C(39) C(44) N(2) -52.1(5) ? . . . .
C(40) C(39) C(44) N(2) 129.4(4) ? . . . .
C(44) C(39) C(40) C(41) 176.9(4) ? . . . .
C(39) C(40) C(41) C(42) -0.1(6) ? . . . .
C(39) C(40) C(41) C(45) 179.0(5) ? . . . .
C(40) C(41) C(42) C(43) 0.4(6) ? . . . .
C(45) C(41) C(42) C(43) -178.7(5) ? . . . .
C(41) C(42) C(43) C(38) 0.9(7) ? . . . .
C(41) C(42) C(43) C(46) 178.3(5) ? . . . .
O(8) C(47) C(48) F(6) 4.0(6) ? . . . .
O(8) C(47) C(48) C(49) -178.1(4) ? . . . .
O(8) C(47) C(52) F(10) -1.5(6) ? . . . .
O(8) C(47) C(52) C(51) 177.8(4) ? . . . .
C(48) C(47) C(52) F(10) -178.9(3) ? . . . .
C(48) C(47) C(52) C(51) 0.4(6) ? . . . .
C(52) C(47) C(48) F(6) -178.6(3) ? . . . .
C(52) C(47) C(48) C(49) -0.7(6) ? . . . .
F(6) C(48) C(49) F(7) -1.8(6) ? . . . .
F(6) C(48) C(49) C(50) 179.5(4) ? . . . .
C(47) C(48) C(49) F(7) -179.6(4) ? . . . .
C(47) C(48) C(49) C(50) 1.6(7) ? . . . .
F(7) C(49) C(50) F(8) 0.9(7) ? . . . .
F(7) C(49) C(50) C(51) 179.1(4) ? . . . .
C(48) C(49) C(50) F(8) 179.7(4) ? . . . .
C(48) C(49) C(50) C(51) -2.2(7) ? . . . .
F(8) C(50) C(51) F(9) -2.7(7) ? . . . .
F(8) C(50) C(51) C(52) 180.0(3) ? . . . .
C(49) C(50) C(51) F(9) 179.1(4) ? . . . .
C(49) C(50) C(51) C(52) 1.8(7) ? . . . .
F(9) C(51) C(52) F(10) 1.0(6) ? . . . .
F(9) C(51) C(52) C(47) -178.2(4) ? . . . .
C(50) C(51) C(52) F(10) 178.3(4) ? . . . .
C(50) C(51) C(52) C(47) -0.9(7) ? . . . .
C(54) C(53) C(58) C(57) 0.8(13) ? . . . .
C(58) C(53) C(54) C(55) -0.7(13) ? . . . .
C(59) C(53) C(54) C(55) -178.4(9) ? . . . .
C(59) C(53) C(58) C(57) 178.2(9) ? . . . .
C(53) C(54) C(55) C(56) 0.2(12) ? . . . .
C(54) C(55) C(56) C(57) 0.4(15) ? . . . .
C(55) C(56) C(57) C(58) -0.3(14) ? . . . .
C(56) C(57) C(58) C(53) -0.2(11) ? . . . .
C(61) C(60) C(65) C(64) -1.5(12) ? . . . .
C(65) C(60) C(61) C(62) 1.6(13) ? . . . .
C(66) C(60) C(61) C(62) 179.3(8) ? . . . .
C(66) C(60) C(65) C(64) -179.3(8) ? . . . .
C(60) C(61) C(62) C(63) -1.7(14) ? . . . .
C(61) C(62) C(63) C(64) 1.7(14) ? . . . .
C(62) C(63) C(64) C(65) -1.9(15) ? . . . .
C(63) C(64) C(65) C(60) 1.8(14) ? . . . .
C(68) C(67) C(69) C(68) -56(2) ? . . 3_756 3_756
C(69) C(67) C(68) C(69) 52(2) ? 3_756 . . .
C(67) C(68) C(69) C(67) -55(2) ? . . . 3_756
